data_7010945
loop_
_publ_author_name
'Hermans, Sophie'
'Khimyak, Tetyana'
'Johnson, Brian F. G.'

_publ_section_title
;
 High yield synthesis of Ru\^a&#x20AC;&#x201C;Pt mixed-metal cluster
 compounds
;
_journal_issue 22
_journal_name_full 'Journal of the Chemical Society, Dalton Transactions'
_journal_page_first 3295
_journal_paper_doi 10.1039/b105844b
_journal_year 2001
_chemical_formula_sum 'C59 H50 O16 P2 Pt Ru5'
_chemical_formula_weight 1777.37
_chemical_name_systematic
; 
? 
;
_space_group_IT_number 14
_symmetry_cell_setting monoclinic
_symmetry_space_group_name_Hall '-P 2ybc'
_symmetry_space_group_name_H-M 'P 1 21/c 1'
_atom_sites_solution_hydrogens geom
_atom_sites_solution_primary direct
_atom_sites_solution_secondary difmap
_audit_creation_method SHELXL-97
_cell_angle_alpha 90.00
_cell_angle_beta 106.7690(15)
_cell_angle_gamma 90.00
_cell_formula_units_Z 4
_cell_length_a 17.4020(3)
_cell_length_b 13.7880(4)
_cell_length_c 26.6030(7)
_cell_measurement_reflns_used 26985
_cell_measurement_temperature 180(2)
_cell_measurement_theta_max 25.03
_cell_measurement_theta_min 2.91
_cell_volume 6111.7(3)
_computing_cell_refinement 'HKL Scalepack (Otwinowski & Minor 1997)'
_computing_data_collection
; 
"Collect" data collection software, Nonius B.V., 1998. 
;
_computing_data_reduction
; 
"Collect" data collection software, Nonius B.V., 1998. 
;
_computing_structure_refinement 'SHELXL-97 (Sheldrick, 1997)'
_computing_structure_solution 'SHELXS-97 (Sheldrick, 1990)'
_diffrn_ambient_temperature 180(2)
_diffrn_measured_fraction_theta_full 0.988
_diffrn_measured_fraction_theta_max 0.988
_diffrn_measurement_device_type 'Nonius KappaCCD'
_diffrn_measurement_method CCD
_diffrn_radiation_monochromator graphite
_diffrn_radiation_source 'fine-focus sealed tube'
_diffrn_radiation_type MoK\a
_diffrn_radiation_wavelength 0.71070
_diffrn_reflns_av_R_equivalents 0.0428
_diffrn_reflns_av_sigmaI/netI 0.0665
_diffrn_reflns_limit_h_max 20
_diffrn_reflns_limit_h_min 0
_diffrn_reflns_limit_k_max 16
_diffrn_reflns_limit_k_min 0
_diffrn_reflns_limit_l_max 30
_diffrn_reflns_limit_l_min -31
_diffrn_reflns_number 19005
_diffrn_reflns_theta_full 25.03
_diffrn_reflns_theta_max 25.03
_diffrn_reflns_theta_min 3.52
_exptl_absorpt_coefficient_mu 3.603
_exptl_absorpt_correction_type none
_exptl_crystal_colour red
_exptl_crystal_density_diffrn 1.932
_exptl_crystal_density_method 'not measured'
_exptl_crystal_description block
_exptl_crystal_F_000 3440
_exptl_crystal_size_max 0.14
_exptl_crystal_size_mid 0.12
_exptl_crystal_size_min 0.10
_refine_diff_density_max 1.078
_refine_diff_density_min -0.915
_refine_diff_density_rms 0.140
_refine_ls_extinction_method none
_refine_ls_goodness_of_fit_ref 1.044
_refine_ls_hydrogen_treatment mixed
_refine_ls_matrix_type full
_refine_ls_number_parameters 589
_refine_ls_number_reflns 10689
_refine_ls_number_restraints 44
_refine_ls_restrained_S_all 1.055
_refine_ls_R_factor_all 0.0715
_refine_ls_R_factor_gt 0.0432
_refine_ls_shift/su_max 0.172
_refine_ls_shift/su_mean 0.004
_refine_ls_structure_factor_coef Fsqd
_refine_ls_weighting_details 'calc w=1/[\s^2^(Fo^2^)+(0.0474P)^2^+9.5817P] where P=(Fo^2^+2Fc^2^)/3'
_refine_ls_weighting_scheme calc
_refine_ls_wR_factor_gt 0.0981
_refine_ls_wR_factor_ref 0.1081
_reflns_number_gt 7798
_reflns_number_total 10689
_reflns_threshold_expression >2sigma(I)
_cod_data_source_file b105844b.txt
_cod_data_source_block compound_4
_cod_depositor_comments
;
The following automatic conversions were performed:
'_symmetry_cell_setting' value 'Monoclinic' changed to 'monoclinic'
according to '/home/saulius/struct/CIF-dictionaries/cif_core.dic'
dictionary named 'cif_core.dic' version 2.4.1 from 2010-06-29.

Automatic conversion script
Id: cif_fix_enum 1527 2010-12-29 10:47:43Z saulius 
;
_cod_original_sg_symbol_H-M P2(1)/c
_cod_database_code 7010945

loop_
_symmetry_equiv_pos_as_xyz
'x, y, z'
'-x, y+1/2, -z+1/2'
'-x, -y, -z'
'x, -y-1/2, z-1/2'

loop_
_atom_site_label
_atom_site_type_symbol
_atom_site_fract_x
_atom_site_fract_y
_atom_site_fract_z
_atom_site_U_iso_or_equiv
_atom_site_adp_type
_atom_site_occupancy
_atom_site_symmetry_multiplicity
_atom_site_calc_flag
_atom_site_refinement_flags
_atom_site_disorder_assembly
_atom_site_disorder_group
Ru1 Ru 0.89613(3) 0.02521(5) 0.27795(3) 0.04293(18) Uani 1 1 d . . .
Ru2 Ru 0.88600(3) 0.23604(5) 0.28672(2) 0.03632(16) Uani 1 1 d . B .
Ru3 Ru 0.74387(3) 0.12074(4) 0.26876(2) 0.02951(15) Uani 1 1 d . B .
Ru4 Ru 0.82953(3) 0.00310(4) 0.36533(2) 0.03936(17) Uani 1 1 d . B .
Ru5 Ru 0.97260(3) 0.12148(5) 0.37295(2) 0.04129(17) Uani 1 1 d . B .
Pt1 Pt 0.813809(15) 0.20167(2) 0.375240(11) 0.03251(10) Uani 1 1 d . . .
P1 P 0.78021(11) 0.32445(14) 0.42165(8) 0.0372(5) Uani 1 1 d . B .
P2 P 0.62507(10) 0.02620(14) 0.23940(7) 0.0332(4) Uani 1 1 d . . .
O1 O 1.0700(7) -0.0118(9) 0.2753(5) 0.051(3) Uiso 0.50 1 d P A 1
C2 C 0.8712(17) -0.102(2) 0.2886(12) 0.064(10) Uiso 0.50 1 d P B 1
O1' O 1.0659(7) -0.0455(10) 0.2925(5) 0.054(3) Uiso 0.50 1 d P A 2
C2' C 0.8745(15) -0.102(2) 0.3020(11) 0.052(9) Uiso 0.50 1 d P B 2
O2 O 0.8652(4) -0.1862(6) 0.2968(3) 0.091(2) Uiso 1 1 d . . .
O3 O 0.8435(3) -0.0047(6) 0.1592(3) 0.082(2) Uani 1 1 d . . .
O4 O 1.0059(3) 0.3911(4) 0.3394(2) 0.0654(17) Uani 1 1 d . B .
O5 O 0.9506(9) 0.2276(11) 0.1938(6) 0.066(4) Uiso 0.50 1 d P B 1
C5 C 0.9252(13) 0.2286(17) 0.2290(9) 0.054(7) Uiso 0.50 1 d P B 1
O5' O 0.9769(8) 0.1959(10) 0.2056(5) 0.058(4) Uiso 0.50 1 d P B 2
C5' C 0.9391(11) 0.1989(14) 0.2345(7) 0.037(5) Uiso 0.50 1 d P B 2
C6 C 0.8143(10) 0.3241(14) 0.2430(8) 0.039(5) Uiso 0.50 1 d P B 1
O6 O 0.7716(7) 0.3818(10) 0.2198(5) 0.055(4) Uiso 0.50 1 d P B 1
C6' C 0.8104(9) 0.3411(13) 0.2588(7) 0.033(5) Uiso 0.50 1 d P B 2
O6' O 0.7686(7) 0.4027(9) 0.2406(5) 0.050(3) Uiso 0.50 1 d P B 2
O7 O 0.6429(3) 0.2893(4) 0.2844(2) 0.0498(14) Uani 1 1 d . B .
O8 O 0.7198(3) 0.1703(5) 0.1545(2) 0.0602(16) Uani 1 1 d . B .
O9 O 0.6958(4) -0.1432(4) 0.3515(2) 0.0653(17) Uani 1 1 d . B .
O10 O 0.9195(5) -0.1269(6) 0.4543(3) 0.115(3) Uani 1 1 d . B .
O11 O 0.7579(3) 0.0766(4) 0.4502(2) 0.0564(15) Uani 1 1 d . . .
O12 O 1.0611(7) -0.0273(10) 0.4579(5) 0.056(4) Uiso 0.50 1 d P B 1
C12 C 1.0254(9) 0.0245(13) 0.4265(8) 0.035(5) Uiso 0.50 1 d P B 1
O12' O 1.0773(8) -0.0322(10) 0.4384(6) 0.067(4) Uiso 0.50 1 d P B 2
C12' C 1.0362(12) 0.0269(16) 0.4103(8) 0.053(6) Uiso 0.50 1 d P B 2
O13 O 1.1221(4) 0.1824(6) 0.3443(3) 0.092(2) Uani 1 1 d . B .
O14 O 1.0087(3) 0.2778(4) 0.4571(2) 0.0590(16) Uani 1 1 d . B .
C1 C 1.0039(5) -0.0054(7) 0.2832(4) 0.063(2) Uiso 1 1 d . A .
C3 C 0.8596(4) 0.0066(7) 0.2028(4) 0.059(3) Uani 1 1 d . B .
C4 C 0.9610(4) 0.3305(6) 0.3203(3) 0.0435(19) Uani 1 1 d . . .
C7 C 0.6829(4) 0.2247(5) 0.2834(3) 0.0348(17) Uani 1 1 d . . .
C8 C 0.7280(4) 0.1502(6) 0.1978(3) 0.0414(19) Uani 1 1 d . . .
C9 C 0.7447(5) -0.0867(6) 0.3545(3) 0.0450(19) Uani 1 1 d . . .
C10 C 0.8869(5) -0.0773(7) 0.4195(4) 0.067(3) Uani 1 1 d . . .
C11 C 0.7861(4) 0.0857(5) 0.4162(3) 0.0396(18) Uani 1 1 d . B .
C13 C 1.0664(5) 0.1596(7) 0.3552(4) 0.062(3) Uani 1 1 d . . .
C14 C 0.9877(5) 0.2193(6) 0.4262(3) 0.046(2) Uani 1 1 d . . .
C15 C 0.6872(4) 0.3105(5) 0.4412(3) 0.0423(19) Uani 1 1 d . . .
C16 C 0.6179(5) 0.2814(7) 0.4039(4) 0.061(3) Uani 1 1 d . B .
H16 H 0.6191 0.2663 0.3693 0.074 Uiso 1 1 calc R . .
C17 C 0.5470(5) 0.2744(7) 0.4170(4) 0.073(3) Uani 1 1 d . . .
H17 H 0.4996 0.2534 0.3914 0.087 Uiso 1 1 calc R B .
C18 C 0.5446(6) 0.2976(7) 0.4667(5) 0.078(3) Uani 1 1 d . B .
H18 H 0.4951 0.2954 0.4750 0.093 Uiso 1 1 calc R . .
C19 C 0.6120(7) 0.3234(10) 0.5034(5) 0.097(4) Uani 1 1 d . . .
H19 H 0.6107 0.3362 0.5382 0.116 Uiso 1 1 calc R B .
C20 C 0.6835(6) 0.3312(8) 0.4906(4) 0.077(3) Uani 1 1 d . B .
H20 H 0.7307 0.3514 0.5166 0.093 Uiso 1 1 calc R . .
C21 C 0.7666(8) 0.4390(8) 0.3866(4) 0.027(19) Uiso 0.50 1 d PG B 1
C22 C 0.7075(8) 0.5046(9) 0.3897(5) 0.090(8) Uiso 0.50 1 d PG B 1
H22 H 0.6703 0.4879 0.4083 0.108 Uiso 0.50 1 calc PR B 1
C23 C 0.7028(8) 0.5946(9) 0.3655(7) 0.099(8) Uiso 0.50 1 d PG B 1
H23 H 0.6624 0.6395 0.3676 0.118 Uiso 0.50 1 calc PR B 1
C24 C 0.7572(9) 0.6191(9) 0.3382(7) 0.077(9) Uiso 0.50 1 d PG B 1
H24 H 0.7540 0.6806 0.3217 0.093 Uiso 0.50 1 calc PR B 1
C25 C 0.8163(9) 0.5534(12) 0.3352(6) 0.125(16) Uiso 0.50 1 d PG B 1
H25 H 0.8536 0.5701 0.3166 0.151 Uiso 0.50 1 calc PR B 1
C26 C 0.8210(8) 0.4634(11) 0.3594(6) 0.112(11) Uiso 0.50 1 d PG B 1
H26 H 0.8614 0.4185 0.3573 0.135 Uiso 0.50 1 calc PR B 1
C21' C 0.76949(16) 0.44164(15) 0.38700(10) 0.05(2) Uiso 0.50 1 d PG B 2
C22' C 0.69881(18) 0.49507(14) 0.37549(12) 0.029(4) Uiso 0.50 1 d PG B 2
H22' H 0.6556 0.4739 0.3879 0.034 Uiso 0.50 1 calc PR B 2
C23' C 0.6914(2) 0.57943(13) 0.34586(13) 0.040(4) Uiso 0.50 1 d PG B 2
H23' H 0.6431 0.6159 0.3380 0.048 Uiso 0.50 1 calc PR B 2
C24' C 0.7546(2) 0.61035(14) 0.32774(14) 0.045(6) Uiso 0.50 1 d PG B 2
H24' H 0.7496 0.6680 0.3075 0.054 Uiso 0.50 1 calc PR B 2
C25' C 0.8253(2) 0.55692(17) 0.33925(13) 0.038(6) Uiso 0.50 1 d PG B 2
H25' H 0.8686 0.5780 0.3269 0.045 Uiso 0.50 1 calc PR B 2
C26' C 0.83275(17) 0.47256(17) 0.36888(11) 0.032(4) Uiso 0.50 1 d PG B 2
H26' H 0.8811 0.4360 0.3767 0.038 Uiso 0.50 1 calc PR B 2
C27 C 0.85498(15) 0.3491(2) 0.48442(9) 0.0409(18) Uani 1 1 d G . .
C28 C 0.88433(17) 0.4420(2) 0.49814(11) 0.057(2) Uani 1 1 d G B .
H28 H 0.8681 0.4941 0.4741 0.068 Uiso 1 1 calc R . .
C29 C 0.93735(18) 0.4577(2) 0.54719(11) 0.077(3) Uani 1 1 d G . .
H29 H 0.9576 0.5209 0.5575 0.092 Uiso 1 1 calc R B .
C30 C 0.96079(18) 0.3788(3) 0.58153(10) 0.082(3) Uani 1 1 d G B .
H30 H 0.9987 0.3891 0.6148 0.098 Uiso 1 1 calc R . .
C31 C 0.93073(17) 0.2873(2) 0.56854(9) 0.071(3) Uani 1 1 d G . .
H31 H 0.9446 0.2360 0.5934 0.085 Uiso 1 1 calc R B .
C32 C 0.88040(15) 0.2710(2) 0.51928(8) 0.060(2) Uani 1 1 d G B .
H32 H 0.8627 0.2070 0.5086 0.072 Uiso 1 1 calc R . .
C33 C 0.63723(11) -0.10008(14) 0.22174(8) 0.0390(18) Uani 1 1 d G B .
C34 C 0.68915(12) -0.11716(17) 0.19129(9) 0.065(3) Uani 1 1 d G . .
H34 H 0.7165 -0.0645 0.1811 0.079 Uiso 1 1 calc R B .
C35 C 0.70092(14) -0.21035(19) 0.17600(11) 0.073(3) Uani 1 1 d G B .
H35 H 0.7357 -0.2215 0.1548 0.088 Uiso 1 1 calc R . .
C36 C 0.66119(17) -0.28976(16) 0.19187(11) 0.062(3) Uani 1 1 d G . .
H36 H 0.6690 -0.3540 0.1814 0.074 Uiso 1 1 calc R B .
C37 C 0.61055(16) -0.27183(14) 0.22300(11) 0.061(2) Uani 1 1 d G B .
H37 H 0.5835 -0.3243 0.2336 0.074 Uiso 1 1 calc R . .
C38 C 0.59918(14) -0.17818(13) 0.23867(9) 0.050(2) Uani 1 1 d G . .
H38 H 0.5658 -0.1670 0.2607 0.061 Uiso 1 1 calc R B .
C39 C 0.55748(11) 0.07701(15) 0.17903(7) 0.0369(18) Uani 1 1 d G B .
C40 C 0.53431(12) 0.02081(17) 0.13233(7) 0.051(2) Uani 1 1 d G . .
H40 H 0.5519 -0.0444 0.1323 0.061 Uiso 1 1 calc R B .
C41 C 0.48411(14) 0.0639(2) 0.08537(7) 0.063(3) Uani 1 1 d G B .
H41 H 0.4686 0.0269 0.0539 0.076 Uiso 1 1 calc R . .
C42 C 0.45805(15) 0.1579(2) 0.08513(8) 0.065(3) Uani 1 1 d G . .
H42 H 0.4247 0.1855 0.0537 0.079 Uiso 1 1 calc R B .
C43 C 0.48123(15) 0.21439(17) 0.13242(8) 0.062(3) Uani 1 1 d G B .
H43 H 0.4630 0.2793 0.1326 0.075 Uiso 1 1 calc R . .
C44 C 0.53160(12) 0.17232(15) 0.17889(8) 0.049(2) Uani 1 1 d G . .
H44 H 0.5478 0.2096 0.2102 0.059 Uiso 1 1 calc R B .
C45 C 0.55859(10) 0.02033(13) 0.28194(7) 0.0372(18) Uani 1 1 d G B .
C46 C 0.47910(10) -0.01621(15) 0.26049(8) 0.045(2) Uani 1 1 d G . .
H46 H 0.4602 -0.0337 0.2245 0.054 Uiso 1 1 calc R B .
C47 C 0.42971(12) -0.02594(19) 0.29301(9) 0.055(2) Uani 1 1 d G B .
H47 H 0.3763 -0.0488 0.2792 0.066 Uiso 1 1 calc R . .
C48 C 0.45891(13) -0.0021(2) 0.34570(9) 0.055(2) Uani 1 1 d G . .
H48 H 0.4258 -0.0120 0.3680 0.066 Uiso 1 1 calc R B .
C49 C 0.53654(12) 0.03665(17) 0.36703(8) 0.055(2) Uani 1 1 d G B .
H49 H 0.5545 0.0549 0.4030 0.066 Uiso 1 1 calc R . .
C50 C 0.58710(11) 0.04807(14) 0.33467(7) 0.047(2) Uani 1 1 d G . .
H50 H 0.6396 0.0741 0.3483 0.056 Uiso 1 1 calc R B .
C100 C 0.85388(9) 0.11773(18) 0.32376(8) 0.0316(16) Uani 1 1 d G B .
O70 O 0.7142(6) 0.8089(8) 0.0175(4) 0.158(3) Uiso 1 1 d D . .
C71 C 0.7355(9) 0.8958(10) 0.0442(7) 0.217(6) Uiso 1 1 d D C .
H71A H 0.7577 0.9392 0.0222 0.261 Uiso 1 1 calc R . .
H71B H 0.7791 0.8825 0.0767 0.261 Uiso 1 1 calc R . .
C72 C 0.6684(12) 0.9509(13) 0.0593(9) 0.252(7) Uiso 1 1 d D . .
H72A H 0.6911 1.0082 0.0801 0.378 Uiso 1 1 calc R C .
H72B H 0.6442 0.9083 0.0801 0.378 Uiso 1 1 calc R . .
H72C H 0.6273 0.9711 0.0274 0.378 Uiso 1 1 calc R . .
C73 C 0.7770(13) 0.7661(19) 0.0001(16) 0.217(6) Uiso 0.50 1 d PD C 1
H73A H 0.8249 0.7582 0.0308 0.261 Uiso 0.50 1 calc PR C 1
H73B H 0.7915 0.8114 -0.0246 0.261 Uiso 0.50 1 calc PR C 1
C74 C 0.7560(14) 0.6672(14) -0.0271(9) 0.252(7) Uiso 0.50 1 d PD C 1
H74A H 0.8033 0.6408 -0.0353 0.378 Uiso 0.50 1 calc PR C 1
H74B H 0.7123 0.6752 -0.0596 0.378 Uiso 0.50 1 calc PR C 1
H74C H 0.7391 0.6224 -0.0037 0.378 Uiso 0.50 1 calc PR C 1
C73' C 0.7337(18) 0.7214(10) 0.0443(7) 0.217(6) Uiso 0.50 1 d PD C 2
H73C H 0.6861 0.6997 0.0546 0.261 Uiso 0.50 1 calc PR C 2
H73D H 0.7769 0.7344 0.0771 0.261 Uiso 0.50 1 calc PR C 2
C74' C 0.7608(10) 0.6367(10) 0.0163(12) 0.252(7) Uiso 0.50 1 d PD C 2
H74D H 0.7556 0.5759 0.0341 0.378 Uiso 0.50 1 calc PR C 2
H74E H 0.8169 0.6462 0.0171 0.378 Uiso 0.50 1 calc PR C 2
H74F H 0.7271 0.6339 -0.0202 0.378 Uiso 0.50 1 calc PR C 2
O60 O 0.6850(10) 0.5245(17) 0.0801(7) 0.158(3) Uiso 0.50 1 d PD D 1
C61 C 0.6361(12) 0.5795(18) 0.0379(9) 0.217(6) Uiso 0.50 1 d PD D 1
H61A H 0.6388 0.5492 0.0047 0.261 Uiso 0.50 1 calc PR D 1
H61B H 0.6598 0.6451 0.0394 0.261 Uiso 0.50 1 calc PR D 1
C62 C 0.5470(10) 0.5913(10) 0.0351(5) 0.252(7) Uiso 0.50 1 d PD D 1
H62A H 0.5184 0.6225 0.0018 0.378 Uiso 0.50 1 calc PR D 1
H62B H 0.5424 0.6316 0.0644 0.378 Uiso 0.50 1 calc PR D 1
H62C H 0.5235 0.5274 0.0372 0.378 Uiso 0.50 1 calc PR D 1
C63 C 0.698(2) 0.4268(15) 0.0687(15) 0.217(6) Uiso 0.50 1 d PD D 1
H63A H 0.6912 0.4221 0.0306 0.261 Uiso 0.50 1 calc PR D 1
H63B H 0.6547 0.3875 0.0760 0.261 Uiso 0.50 1 calc PR D 1
C64 C 0.778(2) 0.379(2) 0.0973(18) 0.252(7) Uiso 0.50 1 d PD D 1
H64A H 0.7753 0.3096 0.0894 0.378 Uiso 0.50 1 calc PR D 1
H64B H 0.7889 0.3885 0.1352 0.378 Uiso 0.50 1 calc PR D 1
H64C H 0.8210 0.4089 0.0856 0.378 Uiso 0.50 1 calc PR D 1
O60' O 0.6389(12) 0.4755(17) 0.0643(8) 0.158(3) Uiso 0.50 1 d PD E 2
C61' C 0.6174(11) 0.4815(14) 0.0090(9) 0.217(6) Uiso 0.50 1 d PD E 2
H61C H 0.5836 0.4246 -0.0056 0.261 Uiso 0.50 1 calc PR E 2
H61D H 0.6670 0.4763 -0.0019 0.261 Uiso 0.50 1 calc PR E 2
C62' C 0.5718(9) 0.5740(14) -0.0165(8) 0.252(7) Uiso 0.50 1 d PD E 2
H62D H 0.5555 0.5671 -0.0548 0.378 Uiso 0.50 1 calc PR E 2
H62E H 0.6071 0.6305 -0.0065 0.378 Uiso 0.50 1 calc PR E 2
H62F H 0.5241 0.5829 -0.0045 0.378 Uiso 0.50 1 calc PR E 2
C63' C 0.6973(19) 0.4027(17) 0.0857(12) 0.217(6) Uiso 0.50 1 d PD E 2
H63C H 0.7046 0.3630 0.0564 0.261 Uiso 0.50 1 calc PR E 2
H63D H 0.6756 0.3595 0.1081 0.261 Uiso 0.50 1 calc PR E 2
C64' C 0.7803(15) 0.439(3) 0.1186(15) 0.252(7) Uiso 0.50 1 d PD E 2
H64D H 0.8165 0.3832 0.1295 0.378 Uiso 0.50 1 calc PR E 2
H64E H 0.7751 0.4729 0.1497 0.378 Uiso 0.50 1 calc PR E 2
H64F H 0.8023 0.4830 0.0974 0.378 Uiso 0.50 1 calc PR E 2

loop_
_atom_site_aniso_label
_atom_site_aniso_U_11
_atom_site_aniso_U_22
_atom_site_aniso_U_33
_atom_site_aniso_U_23
_atom_site_aniso_U_13
_atom_site_aniso_U_12
Ru1 0.0331(3) 0.0463(4) 0.0483(4) -0.0155(3) 0.0100(3) 0.0045(3)
Ru2 0.0301(3) 0.0423(4) 0.0358(3) 0.0008(3) 0.0084(2) -0.0077(3)
Ru3 0.0259(3) 0.0303(3) 0.0315(3) -0.0015(3) 0.0069(2) -0.0012(2)
Ru4 0.0439(4) 0.0288(4) 0.0406(4) 0.0027(3) 0.0047(3) 0.0031(3)
Ru5 0.0307(3) 0.0415(4) 0.0449(4) -0.0056(3) 0.0000(3) 0.0047(3)
Pt1 0.03662(17) 0.02808(17) 0.03342(17) -0.00123(13) 0.01102(12) 0.00028(12)
P1 0.0440(11) 0.0322(11) 0.0379(11) -0.0035(9) 0.0156(9) 0.0000(9)
P2 0.0287(9) 0.0308(11) 0.0393(11) -0.0047(9) 0.0086(8) -0.0031(8)
O3 0.056(4) 0.140(7) 0.052(4) -0.040(4) 0.018(3) 0.005(4)
O4 0.065(4) 0.060(4) 0.069(4) -0.010(3) 0.014(3) -0.029(3)
O7 0.048(3) 0.041(4) 0.053(4) -0.004(3) 0.003(3) 0.013(3)
O8 0.054(3) 0.088(5) 0.037(3) 0.008(3) 0.011(3) -0.008(3)
O9 0.072(4) 0.043(4) 0.069(4) 0.010(3) 0.003(3) -0.014(3)
O10 0.112(6) 0.097(6) 0.109(6) 0.059(5) -0.010(5) 0.021(5)
O11 0.082(4) 0.049(4) 0.048(4) 0.004(3) 0.034(3) -0.010(3)
O13 0.042(4) 0.125(7) 0.113(6) -0.031(5) 0.029(4) -0.011(4)
O14 0.057(4) 0.058(4) 0.056(4) -0.015(3) 0.007(3) -0.004(3)
C3 0.029(4) 0.080(7) 0.072(7) -0.033(6) 0.019(4) -0.004(4)
C4 0.045(5) 0.053(5) 0.035(4) 0.001(4) 0.014(3) -0.008(4)
C7 0.033(4) 0.031(4) 0.038(4) -0.007(3) 0.008(3) -0.004(3)
C8 0.031(4) 0.047(5) 0.043(5) -0.001(4) 0.006(3) -0.009(3)
C9 0.061(5) 0.026(5) 0.041(5) 0.006(4) 0.006(4) -0.001(4)
C10 0.064(6) 0.050(6) 0.076(7) 0.011(5) 0.001(5) 0.012(5)
C11 0.046(4) 0.028(4) 0.043(5) 0.002(4) 0.009(4) 0.001(3)
C13 0.037(5) 0.072(7) 0.069(6) -0.025(5) 0.002(4) 0.000(4)
C14 0.049(5) 0.049(6) 0.037(5) -0.002(4) 0.006(4) 0.006(4)
C15 0.049(5) 0.035(5) 0.048(5) -0.002(4) 0.023(4) 0.008(4)
C16 0.061(6) 0.068(7) 0.065(6) -0.025(5) 0.036(5) -0.018(5)
C17 0.060(6) 0.073(7) 0.093(8) -0.023(6) 0.035(5) -0.022(5)
C18 0.079(7) 0.083(8) 0.093(9) 0.004(7) 0.059(7) 0.002(6)
C19 0.083(8) 0.150(12) 0.077(8) -0.007(8) 0.052(7) -0.003(8)
C20 0.061(6) 0.119(9) 0.058(6) -0.012(6) 0.025(5) 0.006(6)
C27 0.050(4) 0.039(5) 0.036(4) -0.005(4) 0.016(3) -0.005(4)
C28 0.075(6) 0.052(6) 0.044(5) -0.011(4) 0.018(4) -0.009(5)
C29 0.104(8) 0.061(7) 0.063(7) -0.013(6) 0.022(6) -0.033(6)
C30 0.084(7) 0.107(10) 0.046(6) -0.011(6) 0.007(5) -0.021(6)
C31 0.090(7) 0.069(7) 0.046(6) -0.002(5) 0.007(5) -0.012(6)
C32 0.084(6) 0.055(6) 0.035(5) -0.001(4) 0.011(4) -0.004(5)
C33 0.034(4) 0.035(5) 0.043(5) -0.009(4) 0.002(3) 0.002(3)
C34 0.041(5) 0.055(6) 0.108(8) -0.035(6) 0.034(5) -0.009(4)
C35 0.059(6) 0.069(7) 0.101(8) -0.026(6) 0.040(5) 0.005(5)
C36 0.056(5) 0.030(5) 0.089(7) -0.019(5) 0.004(5) 0.007(4)
C37 0.080(6) 0.030(5) 0.074(7) 0.000(5) 0.022(5) 0.010(4)
C38 0.062(5) 0.027(5) 0.066(6) -0.005(4) 0.025(4) -0.002(4)
C39 0.026(4) 0.048(5) 0.036(4) -0.004(4) 0.008(3) -0.006(3)
C40 0.041(4) 0.063(6) 0.049(5) -0.002(4) 0.013(4) -0.001(4)
C41 0.055(5) 0.080(7) 0.050(6) -0.012(5) 0.008(4) 0.000(5)
C42 0.046(5) 0.093(8) 0.048(6) 0.013(5) -0.001(4) 0.005(5)
C43 0.042(5) 0.062(6) 0.071(6) 0.012(5) -0.002(4) 0.006(4)
C44 0.038(4) 0.046(5) 0.055(5) -0.007(4) 0.000(4) 0.004(4)
C45 0.034(4) 0.026(4) 0.052(5) -0.001(4) 0.014(3) 0.001(3)
C46 0.038(4) 0.035(5) 0.062(5) -0.012(4) 0.014(4) -0.015(3)
C47 0.048(5) 0.040(5) 0.087(7) -0.014(5) 0.033(5) -0.017(4)
C48 0.069(6) 0.034(5) 0.082(7) 0.008(5) 0.051(5) -0.001(4)
C49 0.072(6) 0.050(6) 0.053(6) 0.001(4) 0.035(5) -0.005(4)
C50 0.049(5) 0.040(5) 0.053(5) -0.011(4) 0.018(4) -0.004(4)
C100 0.029(4) 0.033(4) 0.033(4) 0.002(3) 0.009(3) 0.004(3)

loop_
_atom_type_symbol
_atom_type_description
_atom_type_scat_dispersion_real
_atom_type_scat_dispersion_imag
_atom_type_scat_source
C C 0.0033 0.0016 'International Tables Vol C Tables 4.2.6.8 and 6.1.1.4'
H H 0.0000 0.0000 'International Tables Vol C Tables 4.2.6.8 and 6.1.1.4'
O O 0.0106 0.0060 'International Tables Vol C Tables 4.2.6.8 and 6.1.1.4'
P P 0.1023 0.0942 'International Tables Vol C Tables 4.2.6.8 and 6.1.1.4'
Ru Ru -1.2594 0.8363 'International Tables Vol C Tables 4.2.6.8 and 6.1.1.4'
Pt Pt -1.7033 8.3905 'International Tables Vol C Tables 4.2.6.8 and 6.1.1.4'

loop_
_geom_angle_atom_site_label_1
_geom_angle_atom_site_label_2
_geom_angle_atom_site_label_3
_geom_angle
_geom_angle_site_symmetry_1
_geom_angle_site_symmetry_3
_geom_angle_publ_flag
C2 Ru1 C1 92.7(9) . . ?
C2 Ru1 C3 90.5(10) . . ?
C1 Ru1 C3 94.0(4) . . ?
C2 Ru1 C2' 10.1(14) . . ?
C1 Ru1 C2' 93.2(8) . . ?
C3 Ru1 C2' 100.5(9) . . ?
C2 Ru1 C100 111.2(9) . . ?
C1 Ru1 C100 128.1(3) . . ?
C3 Ru1 C100 129.3(3) . . ?
C2' Ru1 C100 103.4(8) . . ?
C2 Ru1 Ru5 112.4(9) . . ?
C1 Ru1 Ru5 80.6(3) . . ?
C3 Ru1 Ru5 156.6(3) . . ?
C2' Ru1 Ru5 102.5(8) . . ?
C100 Ru1 Ru5 47.96(5) . . ?
C2 Ru1 Ru4 67.2(9) . . ?
C1 Ru1 Ru4 122.4(3) . . ?
C3 Ru1 Ru4 136.7(2) . . ?
C2' Ru1 Ru4 58.7(8) . . ?
C100 Ru1 Ru4 44.82(8) . . ?
Ru5 Ru1 Ru4 61.70(2) . . ?
C2 Ru1 Ru3 101.3(9) . . ?
C1 Ru1 Ru3 165.9(3) . . ?
C3 Ru1 Ru3 87.3(2) . . ?
C2' Ru1 Ru3 100.3(8) . . ?
C100 Ru1 Ru3 44.80(5) . . ?
Ru5 Ru1 Ru3 92.58(2) . . ?
Ru4 Ru1 Ru3 63.19(2) . . ?
C2 Ru1 Ru2 155.4(9) . . ?
C1 Ru1 Ru2 107.3(3) . . ?
C3 Ru1 Ru2 101.8(3) . . ?
C2' Ru1 Ru2 148.2(8) . . ?
C100 Ru1 Ru2 44.88(7) . . ?
Ru5 Ru1 Ru2 59.03(2) . . ?
Ru4 Ru1 Ru2 89.62(2) . . ?
Ru3 Ru1 Ru2 58.791(19) . . ?
C5 Ru2 C4 93.5(7) . . ?
C5 Ru2 C6 82.0(9) . . ?
C4 Ru2 C6 95.3(6) . . ?
C5 Ru2 C5' 14.1(9) . . ?
C4 Ru2 C5' 96.6(6) . . ?
C6 Ru2 C5' 95.4(8) . . ?
C5 Ru2 C6' 95.5(9) . . ?
C4 Ru2 C6' 88.1(6) . . ?
C6 Ru2 C6' 15.0(7) . . ?
C5' Ru2 C6' 109.3(8) . . ?
C5 Ru2 C100 124.5(7) . . ?
C4 Ru2 C100 124.6(2) . . ?
C6 Ru2 C100 125.6(5) . . ?
C5' Ru2 C100 112.5(6) . . ?
C6' Ru2 C100 121.4(5) . . ?
C5 Ru2 Ru5 113.7(7) . . ?
C4 Ru2 Ru5 82.4(2) . . ?
C6 Ru2 Ru5 164.2(6) . . ?
C5' Ru2 Ru5 100.4(6) . . ?
C6' Ru2 Ru5 149.7(6) . . ?
C100 Ru2 Ru5 47.73(5) . . ?
C5 Ru2 Ru3 109.7(7) . . ?
C4 Ru2 Ru3 156.0(2) . . ?
C6 Ru2 Ru3 82.5(5) . . ?
C5' Ru2 Ru3 107.5(5) . . ?
C6' Ru2 Ru3 83.9(5) . . ?
C100 Ru2 Ru3 45.64(5) . . ?
Ru5 Ru2 Ru3 93.31(2) . . ?
C5 Ru2 Ru1 80.4(7) . . ?
C4 Ru2 Ru1 132.6(2) . . ?
C6 Ru2 Ru1 129.5(6) . . ?
C5' Ru2 Ru1 68.3(6) . . ?
C6' Ru2 Ru1 139.1(5) . . ?
C100 Ru2 Ru1 44.26(6) . . ?
Ru5 Ru2 Ru1 58.71(2) . . ?
Ru3 Ru2 Ru1 60.25(2) . . ?
C5 Ru2 Pt1 167.3(7) . . ?
C4 Ru2 Pt1 97.3(2) . . ?
C6 Ru2 Pt1 103.5(6) . . ?
C5' Ru2 Pt1 155.3(6) . . ?
C6' Ru2 Pt1 91.5(5) . . ?
C100 Ru2 Pt1 43.15(6) . . ?
Ru5 Ru2 Pt1 61.539(18) . . ?
Ru3 Ru2 Pt1 60.486(17) . . ?
Ru1 Ru2 Pt1 87.38(2) . . ?
C8 Ru3 C7 96.6(3) . . ?
C8 Ru3 C100 124.1(2) . . ?
C7 Ru3 C100 109.5(2) . . ?
C8 Ru3 P2 85.8(2) . . ?
C7 Ru3 P2 89.8(2) . . ?
C100 Ru3 P2 140.26(9) . . ?
C8 Ru3 Ru2 85.2(2) . . ?
C7 Ru3 Ru2 93.1(2) . . ?
C100 Ru3 Ru2 46.13(7) . . ?
P2 Ru3 Ru2 170.81(5) . . ?
C8 Ru3 Ru1 92.8(2) . . ?
C7 Ru3 Ru1 151.6(2) . . ?
C100 Ru3 Ru1 44.65(6) . . ?
P2 Ru3 Ru1 117.69(5) . . ?
Ru2 Ru3 Ru1 60.96(2) . . ?
C8 Ru3 Pt1 141.6(2) . . ?
C7 Ru3 Pt1 67.5(2) . . ?
C100 Ru3 Pt1 44.12(6) . . ?
P2 Ru3 Pt1 126.84(5) . . ?
Ru2 Ru3 Pt1 62.219(17) . . ?
Ru1 Ru3 Pt1 88.692(19) . . ?
C8 Ru3 Ru4 149.5(2) . . ?
C7 Ru3 Ru4 113.5(2) . . ?
C100 Ru3 Ru4 41.92(7) . . ?
P2 Ru3 Ru4 98.80(5) . . ?
Ru2 Ru3 Ru4 88.04(2) . . ?
Ru1 Ru3 Ru4 58.28(2) . . ?
Pt1 Ru3 Ru4 55.000(16) . . ?
C10 Ru4 C9 87.0(4) . . ?
C10 Ru4 C100 136.9(3) . . ?
C9 Ru4 C100 134.6(2) . . ?
C10 Ru4 C11 92.1(4) . . ?
C9 Ru4 C11 92.5(3) . . ?
C100 Ru4 C11 95.7(2) . . ?
C10 Ru4 C2' 88.4(7) . . ?
C9 Ru4 C2' 84.2(7) . . ?
C100 Ru4 C2' 86.1(7) . . ?
C11 Ru4 C2' 176.6(6) . . ?
C10 Ru4 Pt1 124.0(3) . . ?
C9 Ru4 Pt1 124.7(2) . . ?
C100 Ru4 Pt1 47.83(6) . . ?
C11 Ru4 Pt1 47.9(2) . . ?
C2' Ru4 Pt1 133.9(7) . . ?
C10 Ru4 Ru1 115.7(3) . . ?
C9 Ru4 Ru1 115.1(2) . . ?
C100 Ru4 Ru1 44.81(6) . . ?
C11 Ru4 Ru1 140.5(2) . . ?
C2' Ru4 Ru1 41.4(7) . . ?
Pt1 Ru4 Ru1 92.62(2) . . ?
C10 Ru4 Ru5 91.3(3) . . ?
C9 Ru4 Ru5 171.0(2) . . ?
C100 Ru4 Ru5 45.77(5) . . ?
C11 Ru4 Ru5 96.4(2) . . ?
C2' Ru4 Ru5 86.9(6) . . ?
Pt1 Ru4 Ru5 63.198(18) . . ?
Ru1 Ru4 Ru5 57.93(2) . . ?
C10 Ru4 Ru3 173.5(3) . . ?
C9 Ru4 Ru3 92.9(2) . . ?
C100 Ru4 Ru3 42.04(5) . . ?
C11 Ru4 Ru3 94.4(2) . . ?
C2' Ru4 Ru3 85.1(6) . . ?
Pt1 Ru4 Ru3 61.026(17) . . ?
Ru1 Ru4 Ru3 58.530(19) . . ?
Ru5 Ru4 Ru3 87.76(2) . . ?
C12' Ru5 C13 84.4(7) . . ?
C12' Ru5 C14 99.8(7) . . ?
C13 Ru5 C14 92.6(4) . . ?
C12' Ru5 C12 15.0(8) . . ?
C13 Ru5 C12 96.4(6) . . ?
C14 Ru5 C12 90.4(6) . . ?
C12' Ru5 C100 131.2(6) . . ?
C13 Ru5 C100 127.8(3) . . ?
C14 Ru5 C100 112.2(2) . . ?
C12 Ru5 C100 126.9(5) . . ?
C12' Ru5 Ru1 102.0(7) . . ?
C13 Ru5 Ru1 97.2(3) . . ?
C14 Ru5 Ru1 156.9(2) . . ?
C12 Ru5 Ru1 109.1(5) . . ?
C100 Ru5 Ru1 46.14(6) . . ?
C12' Ru5 Ru2 160.6(7) . . ?
C13 Ru5 Ru2 86.5(3) . . ?
C14 Ru5 Ru2 97.7(2) . . ?
C12 Ru5 Ru2 171.3(5) . . ?
C100 Ru5 Ru2 46.58(7) . . ?
Ru1 Ru5 Ru2 62.26(2) . . ?
C12' Ru5 Ru4 90.5(6) . . ?
C13 Ru5 Ru4 155.5(3) . . ?
C14 Ru5 Ru4 112.0(2) . . ?
C12 Ru5 Ru4 83.2(5) . . ?
C100 Ru5 Ru4 44.10(7) . . ?
Ru1 Ru5 Ru4 60.37(2) . . ?
Ru2 Ru5 Ru4 90.67(2) . . ?
C12' Ru5 Pt1 132.6(7) . . ?
C13 Ru5 Pt1 140.1(3) . . ?
C14 Ru5 Pt1 69.9(2) . . ?
C12 Ru5 Pt1 118.4(5) . . ?
C100 Ru5 Pt1 43.52(6) . . ?
Ru1 Ru5 Pt1 89.56(2) . . ?
Ru2 Ru5 Pt1 62.110(17) . . ?
Ru4 Ru5 Pt1 55.737(17) . . ?
C100 Pt1 C11 95.2(2) . . ?
C100 Pt1 P1 165.86(9) . . ?
C11 Pt1 P1 98.9(2) . . ?
C100 Pt1 Ru4 47.23(7) . . ?
C11 Pt1 Ru4 48.0(2) . . ?
P1 Pt1 Ru4 146.79(5) . . ?
C100 Pt1 Ru3 43.72(5) . . ?
C11 Pt1 Ru3 96.8(2) . . ?
P1 Pt1 Ru3 134.64(5) . . ?
Ru4 Pt1 Ru3 63.974(18) . . ?
C100 Pt1 Ru5 44.61(5) . . ?
C11 Pt1 Ru5 94.7(2) . . ?
P1 Pt1 Ru5 132.14(5) . . ?
Ru4 Pt1 Ru5 61.065(18) . . ?
Ru3 Pt1 Ru5 88.187(17) . . ?
C100 Pt1 Ru2 43.21(7) . . ?
C11 Pt1 Ru2 138.4(2) . . ?
P1 Pt1 Ru2 122.66(5) . . ?
Ru4 Pt1 Ru2 90.36(2) . . ?
Ru3 Pt1 Ru2 57.295(16) . . ?
Ru5 Pt1 Ru2 56.351(17) . . ?
C21 P1 C27 105.1(4) . . ?
C21 P1 C21' 1.7(5) . . ?
C27 P1 C21' 103.68(13) . . ?
C21 P1 C15 103.9(5) . . ?
C27 P1 C15 102.2(3) . . ?
C21' P1 C15 105.2(3) . . ?
C21 P1 Pt1 112.7(4) . . ?
C27 P1 Pt1 114.10(12) . . ?
C21' P1 Pt1 112.75(12) . . ?
C15 P1 Pt1 117.4(3) . . ?
C33 P2 C39 103.35(12) . . ?
C33 P2 C45 104.83(13) . . ?
C39 P2 C45 101.38(11) . . ?
C33 P2 Ru3 116.84(10) . . ?
C39 P2 Ru3 110.82(11) . . ?
C45 P2 Ru3 117.63(10) . . ?
O2 C2 Ru1 172(2) . . ?
O2 C2' Ru1 153(2) . . ?
O2 C2' Ru4 126(2) . . ?
Ru1 C2' Ru4 79.9(10) . . ?
C2' O2 C2 17(2) . . ?
O5 C5 Ru2 177(2) . . ?
O5' C5' Ru2 165.9(17) . . ?
O6 C6 Ru2 174.7(19) . . ?
O6' C6' Ru2 176.3(17) . . ?
O12 C12 Ru5 174.6(15) . . ?
O12' C12' Ru5 175(2) . . ?
O1' C1 O1 32.3(8) . . ?
O1' C1 Ru1 162.6(10) . . ?
O1 C1 Ru1 163.9(10) . . ?
O3 C3 Ru1 175.5(7) . . ?
O4 C4 Ru2 177.3(7) . . ?
O7 C7 Ru3 170.0(7) . . ?
O8 C8 Ru3 178.1(7) . . ?
O9 C9 Ru4 175.2(7) . . ?
O10 C10 Ru4 176.7(9) . . ?
O11 C11 Pt1 135.6(6) . . ?
O11 C11 Ru4 140.3(6) . . ?
Pt1 C11 Ru4 84.1(3) . . ?
O13 C13 Ru5 179.6(9) . . ?
O14 C14 Ru5 169.0(7) . . ?
C20 C15 C16 118.6(8) . . ?
C20 C15 P1 122.6(6) . . ?
C16 C15 P1 118.8(6) . . ?
C17 C16 C15 119.9(9) . . ?
C17 C16 H16 120.1 . . ?
C15 C16 H16 120.1 . . ?
C18 C17 C16 120.3(9) . . ?
C18 C17 H17 119.8 . . ?
C16 C17 H17 119.8 . . ?
C19 C18 C17 120.1(9) . . ?
C19 C18 H18 120.0 . . ?
C17 C18 H18 120.0 . . ?
C18 C19 C20 120.1(10) . . ?
C18 C19 H19 120.0 . . ?
C20 C19 H19 120.0 . . ?
C15 C20 C19 121.0(10) . . ?
C15 C20 H20 119.5 . . ?
C19 C20 H20 119.5 . . ?
C22 C21 C26 120.0 . . ?
C22 C21 P1 121.7(8) . . ?
C26 C21 P1 118.1(8) . . ?
C21 C22 C23 120.0 . . ?
C21 C22 H22 120.0 . . ?
C23 C22 H22 120.0 . . ?
C24 C23 C22 120.0 . . ?
C24 C23 H23 120.0 . . ?
C22 C23 H23 120.0 . . ?
C23 C24 C25 120.0 . . ?
C23 C24 H24 120.0 . . ?
C25 C24 H24 120.0 . . ?
C26 C25 C24 120.0 . . ?
C26 C25 H25 120.0 . . ?
C24 C25 H25 120.0 . . ?
C25 C26 C21 120.0 . . ?
C25 C26 H26 120.0 . . ?
C21 C26 H26 120.0 . . ?
C22' C21' C26' 120.0 . . ?
C22' C21' P1 122.03(9) . . ?
C26' C21' P1 117.80(9) . . ?
C21' C22' C23' 120.0 . . ?
C21' C22' H22' 120.0 . . ?
C23' C22' H22' 120.0 . . ?
C24' C23' C22' 120.0 . . ?
C24' C23' H23' 120.0 . . ?
C22' C23' H23' 120.0 . . ?
C23' C24' C25' 120.0 . . ?
C23' C24' H24' 120.0 . . ?
C25' C24' H24' 120.0 . . ?
C26' C25' C24' 120.0 . . ?
C26' C25' H25' 120.0 . . ?
C24' C25' H25' 120.0 . . ?
C25' C26' C21' 120.0 . . ?
C25' C26' H26' 120.0 . . ?
C21' C26' H26' 120.0 . . ?
C28 C27 C32 120.7 . . ?
C28 C27 P1 121.50(10) . . ?
C32 C27 P1 117.75(10) . . ?
C29 C28 C27 119.3 . . ?
C29 C28 H28 120.4 . . ?
C27 C28 H28 120.4 . . ?
C28 C29 C30 118.9 . . ?
C28 C29 H29 120.6 . . ?
C30 C29 H29 120.6 . . ?
C31 C30 C29 122.1 . . ?
C31 C30 H30 119.0 . . ?
C29 C30 H30 119.0 . . ?
C32 C31 C30 119.0 . . ?
C32 C31 H31 120.5 . . ?
C30 C31 H31 120.5 . . ?
C31 C32 C27 119.9 . . ?
C31 C32 H32 120.1 . . ?
C27 C32 H32 120.1 . . ?
C34 C33 C38 120.0 . . ?
C34 C33 P2 116.82(8) . . ?
C38 C33 P2 123.13(8) . . ?
C35 C34 C33 120.2 . . ?
C35 C34 H34 119.9 . . ?
C33 C34 H34 119.9 . . ?
C34 C35 C36 120.2 . . ?
C34 C35 H35 119.9 . . ?
C36 C35 H35 119.9 . . ?
C37 C36 C35 119.0 . . ?
C37 C36 H36 120.5 . . ?
C35 C36 H36 120.5 . . ?
C38 C37 C36 120.8 . . ?
C38 C37 H37 119.6 . . ?
C36 C37 H37 119.6 . . ?
C37 C38 C33 119.7 . . ?
C37 C38 H38 120.2 . . ?
C33 C38 H38 120.2 . . ?
C44 C39 C40 120.2 . . ?
C44 C39 P2 119.30(8) . . ?
C40 C39 P2 120.40(8) . . ?
C39 C40 C41 119.0 . . ?
C39 C40 H40 120.5 . . ?
C41 C40 H40 120.5 . . ?
C42 C41 C40 120.9 . . ?
C42 C41 H41 119.5 . . ?
C40 C41 H41 119.5 . . ?
C41 C42 C43 120.0 . . ?
C41 C42 H42 120.0 . . ?
C43 C42 H42 120.0 . . ?
C44 C43 C42 119.3 . . ?
C44 C43 H43 120.4 . . ?
C42 C43 H43 120.4 . . ?
C39 C44 C43 120.6 . . ?
C39 C44 H44 119.7 . . ?
C43 C44 H44 119.7 . . ?
C50 C45 C46 121.3 . . ?
C50 C45 P2 120.06(7) . . ?
C46 C45 P2 118.59(7) . . ?
C47 C46 C45 119.1 . . ?
C47 C46 H46 120.4 . . ?
C45 C46 H46 120.4 . . ?
C48 C47 C46 119.6 . . ?
C48 C47 H47 120.2 . . ?
C46 C47 H47 120.2 . . ?
C47 C48 C49 121.7 . . ?
C47 C48 H48 119.1 . . ?
C49 C48 H48 119.1 . . ?
C50 C49 C48 119.5 . . ?
C50 C49 H49 120.3 . . ?
C48 C49 H49 120.3 . . ?
C45 C50 C49 118.7 . . ?
C45 C50 H50 120.7 . . ?
C49 C50 H50 120.7 . . ?
Ru1 C100 Ru4 90.37(10) . . ?
Ru1 C100 Ru3 90.55(8) . . ?
Ru4 C100 Ru3 96.05(8) . . ?
Ru1 C100 Pt1 174.81(15) . . ?
Ru4 C100 Pt1 84.94(8) . . ?
Ru3 C100 Pt1 92.15(7) . . ?
Ru1 C100 Ru2 90.87(9) . . ?
Ru4 C100 Ru2 175.54(10) . . ?
Ru3 C100 Ru2 88.23(10) . . ?
Pt1 C100 Ru2 93.64(10) . . ?
Ru1 C100 Ru5 85.90(7) . . ?
Ru4 C100 Ru5 90.13(10) . . ?
Ru3 C100 Ru5 172.91(13) . . ?
Pt1 C100 Ru5 91.87(8) . . ?
Ru2 C100 Ru5 85.69(7) . . ?
C71 O70 C73' 119.8(10) . . ?
C71 O70 C73 114.0(9) . . ?
C73' O70 C73 73.3(19) . . ?
O70 C71 C72 116.7(10) . . ?
O70 C71 H71A 108.1 . . ?
C72 C71 H71A 108.1 . . ?
O70 C71 H71B 108.1 . . ?
C72 C71 H71B 108.1 . . ?
H71A C71 H71B 107.3 . . ?
C71 C72 H72A 109.5 . . ?
C71 C72 H72B 109.5 . . ?
H72A C72 H72B 109.5 . . ?
C71 C72 H72C 109.5 . . ?
H72A C72 H72C 109.5 . . ?
H72B C72 H72C 109.5 . . ?
O70 C73 C74 114.7(11) . . ?
O70 C73 H73A 108.6 . . ?
C74 C73 H73A 108.6 . . ?
O70 C73 H73B 108.6 . . ?
C74 C73 H73B 108.6 . . ?
H73A C73 H73B 107.6 . . ?
C73 C74 H74A 109.5 . . ?
C73 C74 H74B 109.5 . . ?
H74A C74 H74B 109.5 . . ?
C73 C74 H74C 109.5 . . ?
H74A C74 H74C 109.5 . . ?
H74B C74 H74C 109.5 . . ?
O70 C73' C74' 118.4(12) . . ?
O70 C73' H73C 107.7 . . ?
C74' C73' H73C 107.7 . . ?
O70 C73' H73D 107.7 . . ?
C74' C73' H73D 107.7 . . ?
H73C C73' H73D 107.1 . . ?
C73' C74' H74D 109.5 . . ?
C73' C74' H74E 109.5 . . ?
H74D C74' H74E 109.5 . . ?
C73' C74' H74F 109.5 . . ?
H74D C74' H74F 109.5 . . ?
H74E C74' H74F 109.5 . . ?
C63 O60 C61 115.9(11) . . ?
O60 C61 C62 117.4(11) . . ?
O60 C61 H61A 107.9 . . ?
C62 C61 H61A 108.0 . . ?
O60 C61 H61B 108.0 . . ?
C62 C61 H61B 107.9 . . ?
H61A C61 H61B 107.2 . . ?
C61 C62 H62A 109.5 . . ?
C61 C62 H62B 109.5 . . ?
H62A C62 H62B 109.5 . . ?
C61 C62 H62C 109.5 . . ?
H62A C62 H62C 109.5 . . ?
H62B C62 H62C 109.5 . . ?
O60 C63 C64 118.7(12) . . ?
O60 C63 H63A 107.7 . . ?
C64 C63 H63A 107.7 . . ?
O60 C63 H63B 107.5 . . ?
C64 C63 H63B 107.6 . . ?
H63A C63 H63B 107.1 . . ?
C63 C64 H64A 109.4 . . ?
C63 C64 H64B 109.6 . . ?
H64A C64 H64B 109.5 . . ?
C63 C64 H64C 109.4 . . ?
H64A C64 H64C 109.5 . . ?
H64B C64 H64C 109.5 . . ?
C61' O60' C63' 113.7(11) . . ?
O60' C61' C62' 117.0(11) . . ?
O60' C61' H61C 108.0 . . ?
C62' C61' H61C 108.1 . . ?
O60' C61' H61D 108.1 . . ?
C62' C61' H61D 108.1 . . ?
H61C C61' H61D 107.3 . . ?
C61' C62' H62D 109.5 . . ?
C61' C62' H62E 109.5 . . ?
H62D C62' H62E 109.5 . . ?
C61' C62' H62F 109.5 . . ?
H62D C62' H62F 109.5 . . ?
H62E C62' H62F 109.5 . . ?
O60' C63' C64' 116.4(11) . . ?
O60' C63' H63C 108.2 . . ?
C64' C63' H63C 108.2 . . ?
O60' C63' H63D 108.2 . . ?
C64' C63' H63D 108.2 . . ?
H63C C63' H63D 107.4 . . ?
C63' C64' H64D 109.5 . . ?
C63' C64' H64E 109.5 . . ?
H64D C64' H64E 109.5 . . ?
C63' C64' H64F 109.5 . . ?
H64D C64' H64F 109.5 . . ?
H64E C64' H64F 109.5 . . ?

loop_
_geom_bond_atom_site_label_1
_geom_bond_atom_site_label_2
_geom_bond_distance
_geom_bond_site_symmetry_2
_geom_bond_publ_flag
Ru1 C2 1.85(3) . ?
Ru1 C1 1.888(9) . ?
Ru1 C3 1.932(10) . ?
Ru1 C2' 1.95(3) . ?
Ru1 C100 2.042(2) . ?
Ru1 Ru5 2.8247(9) . ?
Ru1 Ru4 2.8974(9) . ?
Ru1 Ru3 2.9053(8) . ?
Ru1 Ru2 2.9256(9) . ?
Ru2 C5 1.85(2) . ?
Ru2 C4 1.878(8) . ?
Ru2 C6 1.883(18) . ?
Ru2 C5' 1.95(2) . ?
Ru2 C6' 1.953(18) . ?
Ru2 C100 2.064(3) . ?
Ru2 Ru5 2.8342(9) . ?
Ru2 Ru3 2.8620(7) . ?
Ru2 Pt1 3.0092(6) . ?
Ru3 C8 1.872(8) . ?
Ru3 C7 1.890(8) . ?
Ru3 C100 2.0472(18) . ?
Ru3 P2 2.3774(18) . ?
Ru3 Pt1 2.9599(6) . ?
Ru3 Ru4 3.0403(8) . ?
Ru4 C10 1.864(9) . ?
Ru4 C9 1.884(8) . ?
Ru4 C100 2.042(3) . ?
Ru4 C11 2.071(8) . ?
Ru4 C2' 2.52(3) . ?
Ru4 Pt1 2.7715(7) . ?
Ru4 Ru5 2.9349(9) . ?
Ru5 C12' 1.81(2) . ?
Ru5 C13 1.899(10) . ?
Ru5 C14 1.918(9) . ?
Ru5 C12 1.976(19) . ?
Ru5 C100 2.1031(17) . ?
Ru5 Pt1 2.9932(6) . ?
Pt1 C100 2.062(2) . ?
Pt1 C11 2.068(8) . ?
Pt1 P1 2.2692(19) . ?
P1 C21 1.814(10) . ?
P1 C27 1.828(3) . ?
P1 C21' 1.843(3) . ?
P1 C15 1.847(7) . ?
P2 C33 1.831(3) . ?
P2 C39 1.834(3) . ?
P2 C45 1.839(3) . ?
O1 C1 1.231(14) . ?
C2 O2 1.18(3) . ?
O1' C1 1.174(13) . ?
C2' O2 1.17(3) . ?
O3 C3 1.125(10) . ?
O4 C4 1.156(9) . ?
O5 C5 1.15(2) . ?
O5' C5' 1.15(2) . ?
C6 O6 1.141(19) . ?
C6' O6' 1.133(19) . ?
O7 C7 1.135(8) . ?
O8 C8 1.154(9) . ?
O9 C9 1.139(9) . ?
O10 C10 1.157(10) . ?
O11 C11 1.155(8) . ?
O12 C12 1.138(19) . ?
O12' C12' 1.19(2) . ?
O13 C13 1.133(10) . ?
O14 C14 1.135(9) . ?
C15 C20 1.363(11) . ?
C15 C16 1.384(11) . ?
C16 C17 1.378(11) . ?
C16 H16 0.9500 . ?
C17 C18 1.373(13) . ?
C17 H17 0.9500 . ?
C18 C19 1.339(14) . ?
C18 H18 0.9500 . ?
C19 C20 1.387(13) . ?
C19 H19 0.9500 . ?
C20 H20 0.9500 . ?
C21 C22 1.3900 . ?
C21 C26 1.3900 . ?
C22 C23 1.3900 . ?
C22 H22 0.9500 . ?
C23 C24 1.3900 . ?
C23 H23 0.9500 . ?
C24 C25 1.3900 . ?
C24 H24 0.9500 . ?
C25 C26 1.3900 . ?
C25 H25 0.9500 . ?
C26 H26 0.9500 . ?
C21' C22' 1.3900 . ?
C21' C26' 1.3900 . ?
C22' C23' 1.3900 . ?
C22' H22' 0.9500 . ?
C23' C24' 1.3900 . ?
C23' H23' 0.9500 . ?
C24' C25' 1.3900 . ?
C24' H24' 0.9500 . ?
C25' C26' 1.3900 . ?
C25' H25' 0.9500 . ?
C26' H26' 0.9500 . ?
C27 C28 1.3879 . ?
C27 C32 1.4064 . ?
C28 C29 1.3808 . ?
C28 H28 0.9500 . ?
C29 C30 1.4033 . ?
C29 H29 0.9500 . ?
C30 C31 1.3714 . ?
C30 H30 0.9500 . ?
C31 C32 1.3686 . ?
C31 H31 0.9500 . ?
C32 H32 0.9500 . ?
C33 C34 1.3967 . ?
C33 C38 1.4048 . ?
C34 C35 1.3807 . ?
C34 H34 0.9500 . ?
C35 C36 1.4225 . ?
C35 H35 0.9500 . ?
C36 C37 1.3944 . ?
C36 H36 0.9500 . ?
C37 C38 1.3885 . ?
C37 H37 0.9500 . ?
C38 H38 0.9500 . ?
C39 C44 1.3888 . ?
C39 C40 1.4204 . ?
C40 C41 1.4307 . ?
C40 H40 0.9500 . ?
C41 C42 1.3722 . ?
C41 H41 0.9500 . ?
C42 C43 1.4352 . ?
C42 H42 0.9500 . ?
C43 C44 1.4169 . ?
C43 H43 0.9500 . ?
C44 H44 0.9500 . ?
C45 C50 1.3995 . ?
C45 C46 1.4274 . ?
C46 C47 1.3909 . ?
C46 H46 0.9500 . ?
C47 C48 1.3858 . ?
C47 H47 0.9500 . ?
C48 C49 1.4105 . ?
C48 H48 0.9500 . ?
C49 C50 1.4059 . ?
C49 H49 0.9500 . ?
C50 H50 0.9500 . ?
O70 C71 1.387(9) . ?
O70 C73' 1.393(10) . ?
O70 C73 1.431(10) . ?
C71 C72 1.539(9) . ?
C71 H71A 0.9900 . ?
C71 H71B 0.9900 . ?
C72 H72A 0.9800 . ?
C72 H72B 0.9800 . ?
C72 H72C 0.9800 . ?
C73 C74 1.538(10) . ?
C73 H73A 0.9900 . ?
C73 H73B 0.9900 . ?
C74 H74A 0.9800 . ?
C74 H74B 0.9800 . ?
C74 H74C 0.9800 . ?
C73' C74' 1.531(10) . ?
C73' H73C 0.9900 . ?
C73' H73D 0.9900 . ?
C74' H74D 0.9800 . ?
C74' H74E 0.9800 . ?
C74' H74F 0.9800 . ?
O60 C63 1.413(10) . ?
O60 C61 1.418(10) . ?
C61 C62 1.539(10) . ?
C61 H61A 0.9900 . ?
C61 H61B 0.9900 . ?
C62 H62A 0.9800 . ?
C62 H62B 0.9800 . ?
C62 H62C 0.9800 . ?
C63 C64 1.530(10) . ?
C63 H63A 0.9900 . ?
C63 H63B 0.9900 . ?
C64 H64A 0.9800 . ?
C64 H64B 0.9800 . ?
C64 H64C 0.9800 . ?
O60' C61' 1.411(10) . ?
O60' C63' 1.426(10) . ?
C61' C62' 1.551(10) . ?
C61' H61C 0.9900 . ?
C61' H61D 0.9900 . ?
C62' H62D 0.9800 . ?
C62' H62E 0.9800 . ?
C62' H62F 0.9800 . ?
C63' C64' 1.539(10) . ?
C63' H63C 0.9900 . ?
C63' H63D 0.9900 . ?
C64' H64D 0.9800 . ?
C64' H64E 0.9800 . ?
C64' H64F 0.9800 . ?

loop_
_geom_torsion_atom_site_label_1
_geom_torsion_atom_site_label_2
_geom_torsion_atom_site_label_3
_geom_torsion_atom_site_label_4
_geom_torsion
_geom_torsion_site_symmetry_1
_geom_torsion_site_symmetry_2
_geom_torsion_site_symmetry_3
_geom_torsion_site_symmetry_4
_geom_torsion_publ_flag
C2 Ru1 Ru2 C5 -159(2) . . . . ?
C1 Ru1 Ru2 C5 58.1(7) . . . . ?
C3 Ru1 Ru2 C5 -39.9(7) . . . . ?
C2' Ru1 Ru2 C5 -173.9(16) . . . . ?
C100 Ru1 Ru2 C5 -174.8(7) . . . . ?
Ru5 Ru1 Ru2 C5 125.4(7) . . . . ?
Ru4 Ru1 Ru2 C5 -177.9(7) . . . . ?
Ru3 Ru1 Ru2 C5 -119.4(7) . . . . ?
C2 Ru1 Ru2 C4 115(2) . . . . ?
C1 Ru1 Ru2 C4 -27.8(4) . . . . ?
C3 Ru1 Ru2 C4 -125.9(4) . . . . ?
C2' Ru1 Ru2 C4 100.2(15) . . . . ?
C100 Ru1 Ru2 C4 99.2(3) . . . . ?
Ru5 Ru1 Ru2 C4 39.5(3) . . . . ?
Ru4 Ru1 Ru2 C4 96.2(3) . . . . ?
Ru3 Ru1 Ru2 C4 154.7(3) . . . . ?
C2 Ru1 Ru2 C6 -87(2) . . . . ?
C1 Ru1 Ru2 C6 129.4(8) . . . . ?
C3 Ru1 Ru2 C6 31.3(8) . . . . ?
C2' Ru1 Ru2 C6 -102.7(16) . . . . ?
C100 Ru1 Ru2 C6 -103.6(7) . . . . ?
Ru5 Ru1 Ru2 C6 -163.3(7) . . . . ?
Ru4 Ru1 Ru2 C6 -106.6(7) . . . . ?
Ru3 Ru1 Ru2 C6 -48.2(7) . . . . ?
C2 Ru1 Ru2 C5' -166(2) . . . . ?
C1 Ru1 Ru2 C5' 50.7(6) . . . . ?
C3 Ru1 Ru2 C5' -47.4(6) . . . . ?
C2' Ru1 Ru2 C5' 178.6(16) . . . . ?
C100 Ru1 Ru2 C5' 177.7(6) . . . . ?
Ru5 Ru1 Ru2 C5' 118.0(6) . . . . ?
Ru4 Ru1 Ru2 C5' 174.7(6) . . . . ?
Ru3 Ru1 Ru2 C5' -126.9(6) . . . . ?
C2 Ru1 Ru2 C6' -71(2) . . . . ?
C1 Ru1 Ru2 C6' 145.5(9) . . . . ?
C3 Ru1 Ru2 C6' 47.4(9) . . . . ?
C2' Ru1 Ru2 C6' -86.6(17) . . . . ?
C100 Ru1 Ru2 C6' -87.5(8) . . . . ?
Ru5 Ru1 Ru2 C6' -147.2(8) . . . . ?
Ru4 Ru1 Ru2 C6' -90.5(8) . . . . ?
Ru3 Ru1 Ru2 C6' -32.1(8) . . . . ?
C2 Ru1 Ru2 C100 16(2) . . . . ?
C1 Ru1 Ru2 C100 -127.0(3) . . . . ?
C3 Ru1 Ru2 C100 134.9(2) . . . . ?
C2' Ru1 Ru2 C100 0.9(15) . . . . ?
Ru5 Ru1 Ru2 C100 -59.72(7) . . . . ?
Ru4 Ru1 Ru2 C100 -3.02(7) . . . . ?
Ru3 Ru1 Ru2 C100 55.43(7) . . . . ?
C2 Ru1 Ru2 Ru5 76(2) . . . . ?
C1 Ru1 Ru2 Ru5 -67.3(3) . . . . ?
C3 Ru1 Ru2 Ru5 -165.4(2) . . . . ?
C2' Ru1 Ru2 Ru5 60.7(15) . . . . ?
C100 Ru1 Ru2 Ru5 59.72(7) . . . . ?
Ru4 Ru1 Ru2 Ru5 56.71(2) . . . . ?
Ru3 Ru1 Ru2 Ru5 115.16(3) . . . . ?
C2 Ru1 Ru2 Ru3 -39(2) . . . . ?
C1 Ru1 Ru2 Ru3 177.5(3) . . . . ?
C3 Ru1 Ru2 Ru3 79.5(2) . . . . ?
C2' Ru1 Ru2 Ru3 -54.5(15) . . . . ?
C100 Ru1 Ru2 Ru3 -55.43(7) . . . . ?
Ru5 Ru1 Ru2 Ru3 -115.16(3) . . . . ?
Ru4 Ru1 Ru2 Ru3 -58.45(2) . . . . ?
C2 Ru1 Ru2 Pt1 18(2) . . . . ?
C1 Ru1 Ru2 Pt1 -125.3(3) . . . . ?
C3 Ru1 Ru2 Pt1 136.7(2) . . . . ?
C2' Ru1 Ru2 Pt1 2.7(15) . . . . ?
C100 Ru1 Ru2 Pt1 1.76(7) . . . . ?
Ru5 Ru1 Ru2 Pt1 -57.965(19) . . . . ?
Ru4 Ru1 Ru2 Pt1 -1.259(19) . . . . ?
Ru3 Ru1 Ru2 Pt1 57.191(18) . . . . ?
C5 Ru2 Ru3 C8 -30.0(8) . . . . ?
C4 Ru2 Ru3 C8 134.8(6) . . . . ?
C6 Ru2 Ru3 C8 48.7(7) . . . . ?
C5' Ru2 Ru3 C8 -44.7(7) . . . . ?
C6' Ru2 Ru3 C8 63.7(6) . . . . ?
C100 Ru2 Ru3 C8 -149.4(3) . . . . ?
Ru5 Ru2 Ru3 C8 -146.6(2) . . . . ?
Ru1 Ru2 Ru3 C8 -95.9(2) . . . . ?
Pt1 Ru2 Ru3 C8 158.9(2) . . . . ?
C5 Ru2 Ru3 C7 -126.3(8) . . . . ?
C4 Ru2 Ru3 C7 38.4(6) . . . . ?
C6 Ru2 Ru3 C7 -47.7(7) . . . . ?
C5' Ru2 Ru3 C7 -141.0(6) . . . . ?
C6' Ru2 Ru3 C7 -32.7(6) . . . . ?
C100 Ru2 Ru3 C7 114.3(2) . . . . ?
Ru5 Ru2 Ru3 C7 117.0(2) . . . . ?
Ru1 Ru2 Ru3 C7 167.8(2) . . . . ?
Pt1 Ru2 Ru3 C7 62.5(2) . . . . ?
C5 Ru2 Ru3 C100 119.4(8) . . . . ?
C4 Ru2 Ru3 C100 -75.9(6) . . . . ?
C6 Ru2 Ru3 C100 -162.0(6) . . . . ?
C5' Ru2 Ru3 C100 104.7(6) . . . . ?
C6' Ru2 Ru3 C100 -147.0(6) . . . . ?
Ru5 Ru2 Ru3 C100 2.71(8) . . . . ?
Ru1 Ru2 Ru3 C100 53.49(8) . . . . ?
Pt1 Ru2 Ru3 C100 -51.76(8) . . . . ?
C5 Ru2 Ru3 P2 -18.1(8) . . . . ?
C4 Ru2 Ru3 P2 146.6(7) . . . . ?
C6 Ru2 Ru3 P2 60.5(7) . . . . ?
C5' Ru2 Ru3 P2 -32.8(7) . . . . ?
C6' Ru2 Ru3 P2 75.5(6) . . . . ?
C100 Ru2 Ru3 P2 -137.5(3) . . . . ?
Ru5 Ru2 Ru3 P2 -134.8(3) . . . . ?
Ru1 Ru2 Ru3 P2 -84.0(3) . . . . ?
Pt1 Ru2 Ru3 P2 170.7(3) . . . . ?
C5 Ru2 Ru3 Ru1 65.9(8) . . . . ?
C4 Ru2 Ru3 Ru1 -129.4(6) . . . . ?
C6 Ru2 Ru3 Ru1 144.5(6) . . . . ?
C5' Ru2 Ru3 Ru1 51.2(6) . . . . ?
C6' Ru2 Ru3 Ru1 159.5(6) . . . . ?
C100 Ru2 Ru3 Ru1 -53.49(8) . . . . ?
Ru5 Ru2 Ru3 Ru1 -50.79(2) . . . . ?
Pt1 Ru2 Ru3 Ru1 -105.25(2) . . . . ?
C5 Ru2 Ru3 Pt1 171.1(8) . . . . ?
C4 Ru2 Ru3 Pt1 -24.1(6) . . . . ?
C6 Ru2 Ru3 Pt1 -110.2(6) . . . . ?
C5' Ru2 Ru3 Pt1 156.4(6) . . . . ?
C6' Ru2 Ru3 Pt1 -95.2(6) . . . . ?
C100 Ru2 Ru3 Pt1 51.76(8) . . . . ?
Ru5 Ru2 Ru3 Pt1 54.463(19) . . . . ?
Ru1 Ru2 Ru3 Pt1 105.25(2) . . . . ?
C5 Ru2 Ru3 Ru4 120.2(8) . . . . ?
C4 Ru2 Ru3 Ru4 -75.0(6) . . . . ?
C6 Ru2 Ru3 Ru4 -161.1(6) . . . . ?
C5' Ru2 Ru3 Ru4 105.5(6) . . . . ?
C6' Ru2 Ru3 Ru4 -146.1(6) . . . . ?
C100 Ru2 Ru3 Ru4 0.86(8) . . . . ?
Ru5 Ru2 Ru3 Ru4 3.56(2) . . . . ?
Ru1 Ru2 Ru3 Ru4 54.35(2) . . . . ?
Pt1 Ru2 Ru3 Ru4 -50.899(17) . . . . ?
C2 Ru1 Ru3 C8 -112.6(10) . . . . ?
C1 Ru1 Ru3 C8 73.3(12) . . . . ?
C3 Ru1 Ru3 C8 -22.6(4) . . . . ?
C2' Ru1 Ru3 C8 -122.8(9) . . . . ?
C100 Ru1 Ru3 C8 138.5(2) . . . . ?
Ru5 Ru1 Ru3 C8 134.0(2) . . . . ?
Ru4 Ru1 Ru3 C8 -169.7(2) . . . . ?
Ru2 Ru1 Ru3 C8 83.0(2) . . . . ?
C2 Ru1 Ru3 C7 138.0(10) . . . . ?
C1 Ru1 Ru3 C7 -36.0(13) . . . . ?
C3 Ru1 Ru3 C7 -131.9(6) . . . . ?
C2' Ru1 Ru3 C7 127.8(10) . . . . ?
C100 Ru1 Ru3 C7 29.2(5) . . . . ?
Ru5 Ru1 Ru3 C7 24.6(5) . . . . ?
Ru4 Ru1 Ru3 C7 80.9(5) . . . . ?
Ru2 Ru1 Ru3 C7 -26.4(5) . . . . ?
C2 Ru1 Ru3 C100 108.9(9) . . . . ?
C1 Ru1 Ru3 C100 -65.2(12) . . . . ?
C3 Ru1 Ru3 C100 -161.1(3) . . . . ?
C2' Ru1 Ru3 C100 98.6(8) . . . . ?
Ru5 Ru1 Ru3 C100 -4.57(10) . . . . ?
Ru4 Ru1 Ru3 C100 51.76(10) . . . . ?
Ru2 Ru1 Ru3 C100 -55.54(10) . . . . ?
C2 Ru1 Ru3 P2 -25.9(9) . . . . ?
C1 Ru1 Ru3 P2 160.0(12) . . . . ?
C3 Ru1 Ru3 P2 64.1(3) . . . . ?
C2' Ru1 Ru3 P2 -36.2(8) . . . . ?
C100 Ru1 Ru3 P2 -134.79(12) . . . . ?
Ru5 Ru1 Ru3 P2 -139.36(6) . . . . ?
Ru4 Ru1 Ru3 P2 -83.04(6) . . . . ?
Ru2 Ru1 Ru3 P2 169.66(6) . . . . ?
C2 Ru1 Ru3 Ru2 164.4(9) . . . . ?
C1 Ru1 Ru3 Ru2 -9.7(12) . . . . ?
C3 Ru1 Ru3 Ru2 -105.6(3) . . . . ?
C2' Ru1 Ru3 Ru2 154.2(8) . . . . ?
C100 Ru1 Ru3 Ru2 55.54(10) . . . . ?
Ru5 Ru1 Ru3 Ru2 50.98(2) . . . . ?
Ru4 Ru1 Ru3 Ru2 107.30(2) . . . . ?
C2 Ru1 Ru3 Pt1 105.8(9) . . . . ?
C1 Ru1 Ru3 Pt1 -68.3(12) . . . . ?
C3 Ru1 Ru3 Pt1 -164.2(3) . . . . ?
C2' Ru1 Ru3 Pt1 95.6(8) . . . . ?
C100 Ru1 Ru3 Pt1 -3.08(10) . . . . ?
Ru5 Ru1 Ru3 Pt1 -7.65(2) . . . . ?
Ru4 Ru1 Ru3 Pt1 48.671(18) . . . . ?
Ru2 Ru1 Ru3 Pt1 -58.628(18) . . . . ?
C2 Ru1 Ru3 Ru4 57.1(9) . . . . ?
C1 Ru1 Ru3 Ru4 -117.0(12) . . . . ?
C3 Ru1 Ru3 Ru4 147.1(3) . . . . ?
C2' Ru1 Ru3 Ru4 46.9(8) . . . . ?
C100 Ru1 Ru3 Ru4 -51.76(10) . . . . ?
Ru5 Ru1 Ru3 Ru4 -56.32(2) . . . . ?
Ru2 Ru1 Ru3 Ru4 -107.30(2) . . . . ?
C2 Ru1 Ru4 C10 59.8(10) . . . . ?
C1 Ru1 Ru4 C10 -18.3(5) . . . . ?
C3 Ru1 Ru4 C10 124.3(5) . . . . ?
C2' Ru1 Ru4 C10 53.7(10) . . . . ?
C100 Ru1 Ru4 C10 -131.7(3) . . . . ?
Ru5 Ru1 Ru4 C10 -74.2(3) . . . . ?
Ru3 Ru1 Ru4 C10 176.5(3) . . . . ?
Ru2 Ru1 Ru4 C10 -128.7(3) . . . . ?
C2 Ru1 Ru4 C9 -39.5(10) . . . . ?
C1 Ru1 Ru4 C9 -117.7(4) . . . . ?
C3 Ru1 Ru4 C9 25.0(5) . . . . ?
C2' Ru1 Ru4 C9 -45.6(9) . . . . ?
C100 Ru1 Ru4 C9 128.9(2) . . . . ?
Ru5 Ru1 Ru4 C9 -173.6(2) . . . . ?
Ru3 Ru1 Ru4 C9 77.2(2) . . . . ?
Ru2 Ru1 Ru4 C9 132.0(2) . . . . ?
C2 Ru1 Ru4 C100 -168.5(10) . . . . ?
C1 Ru1 Ru4 C100 113.4(3) . . . . ?
C3 Ru1 Ru4 C100 -104.0(4) . . . . ?
C2' Ru1 Ru4 C100 -174.5(9) . . . . ?
Ru5 Ru1 Ru4 C100 57.51(7) . . . . ?
Ru3 Ru1 Ru4 C100 -51.73(7) . . . . ?
Ru2 Ru1 Ru4 C100 3.02(7) . . . . ?
C2 Ru1 Ru4 C11 -169.7(10) . . . . ?
C1 Ru1 Ru4 C11 112.2(5) . . . . ?
C3 Ru1 Ru4 C11 -105.2(5) . . . . ?
C2' Ru1 Ru4 C11 -175.8(9) . . . . ?
C100 Ru1 Ru4 C11 -1.2(3) . . . . ?
Ru5 Ru1 Ru4 C11 56.3(3) . . . . ?
Ru3 Ru1 Ru4 C11 -52.9(3) . . . . ?
Ru2 Ru1 Ru4 C11 1.8(3) . . . . ?
C2 Ru1 Ru4 C2' 6.1(17) . . . . ?
C1 Ru1 Ru4 C2' -72.1(9) . . . . ?
C3 Ru1 Ru4 C2' 70.6(10) . . . . ?
C100 Ru1 Ru4 C2' 174.5(9) . . . . ?
Ru5 Ru1 Ru4 C2' -127.9(9) . . . . ?
Ru3 Ru1 Ru4 C2' 122.8(9) . . . . ?
Ru2 Ru1 Ru4 C2' 177.6(9) . . . . ?
C2 Ru1 Ru4 Pt1 -170.1(10) . . . . ?
C1 Ru1 Ru4 Pt1 111.7(3) . . . . ?
C3 Ru1 Ru4 Pt1 -105.6(4) . . . . ?
C2' Ru1 Ru4 Pt1 -176.2(9) . . . . ?
C100 Ru1 Ru4 Pt1 -1.65(7) . . . . ?
Ru5 Ru1 Ru4 Pt1 55.86(2) . . . . ?
Ru3 Ru1 Ru4 Pt1 -53.380(18) . . . . ?
Ru2 Ru1 Ru4 Pt1 1.37(2) . . . . ?
C2 Ru1 Ru4 Ru5 134.0(10) . . . . ?
C1 Ru1 Ru4 Ru5 55.9(3) . . . . ?
C3 Ru1 Ru4 Ru5 -161.5(4) . . . . ?
C2' Ru1 Ru4 Ru5 127.9(9) . . . . ?
C100 Ru1 Ru4 Ru5 -57.51(7) . . . . ?
Ru3 Ru1 Ru4 Ru5 -109.24(2) . . . . ?
Ru2 Ru1 Ru4 Ru5 -54.49(2) . . . . ?
C2 Ru1 Ru4 Ru3 -116.7(10) . . . . ?
C1 Ru1 Ru4 Ru3 165.1(3) . . . . ?
C3 Ru1 Ru4 Ru3 -52.2(4) . . . . ?
C2' Ru1 Ru4 Ru3 -122.8(9) . . . . ?
C100 Ru1 Ru4 Ru3 51.73(7) . . . . ?
Ru5 Ru1 Ru4 Ru3 109.24(2) . . . . ?
Ru2 Ru1 Ru4 Ru3 54.747(19) . . . . ?
C8 Ru3 Ru4 C10 -8(3) . . . . ?
C7 Ru3 Ru4 C10 -178(2) . . . . ?
C100 Ru3 Ru4 C10 -85(2) . . . . ?
P2 Ru3 Ru4 C10 88(2) . . . . ?
Ru2 Ru3 Ru4 C10 -85(2) . . . . ?
Ru1 Ru3 Ru4 C10 -29(2) . . . . ?
Pt1 Ru3 Ru4 C10 -142(2) . . . . ?
C8 Ru3 Ru4 C9 -97.3(5) . . . . ?
C7 Ru3 Ru4 C9 93.0(3) . . . . ?
C100 Ru3 Ru4 C9 -173.5(3) . . . . ?
P2 Ru3 Ru4 C9 -0.6(2) . . . . ?
Ru2 Ru3 Ru4 C9 -174.4(2) . . . . ?
Ru1 Ru3 Ru4 C9 -117.8(2) . . . . ?
Pt1 Ru3 Ru4 C9 128.6(2) . . . . ?
C8 Ru3 Ru4 C100 76.3(4) . . . . ?
C7 Ru3 Ru4 C100 -93.4(2) . . . . ?
P2 Ru3 Ru4 C100 172.91(10) . . . . ?
Ru2 Ru3 Ru4 C100 -0.93(9) . . . . ?
Ru1 Ru3 Ru4 C100 55.71(9) . . . . ?
Pt1 Ru3 Ru4 C100 -57.87(9) . . . . ?
C8 Ru3 Ru4 C11 170.0(5) . . . . ?
C7 Ru3 Ru4 C11 0.3(3) . . . . ?
C100 Ru3 Ru4 C11 93.7(2) . . . . ?
P2 Ru3 Ru4 C11 -93.4(2) . . . . ?
Ru2 Ru3 Ru4 C11 92.8(2) . . . . ?
Ru1 Ru3 Ru4 C11 149.4(2) . . . . ?
Pt1 Ru3 Ru4 C11 35.8(2) . . . . ?
C8 Ru3 Ru4 C2' -13.4(8) . . . . ?
C7 Ru3 Ru4 C2' 176.9(7) . . . . ?
C100 Ru3 Ru4 C2' -89.6(6) . . . . ?
P2 Ru3 Ru4 C2' 83.3(6) . . . . ?
Ru2 Ru3 Ru4 C2' -90.6(6) . . . . ?
Ru1 Ru3 Ru4 C2' -33.9(6) . . . . ?
Pt1 Ru3 Ru4 C2' -147.5(6) . . . . ?
C8 Ru3 Ru4 Pt1 134.1(4) . . . . ?
C7 Ru3 Ru4 Pt1 -35.6(2) . . . . ?
C100 Ru3 Ru4 Pt1 57.87(9) . . . . ?
P2 Ru3 Ru4 Pt1 -129.22(5) . . . . ?
Ru2 Ru3 Ru4 Pt1 56.947(18) . . . . ?
Ru1 Ru3 Ru4 Pt1 113.58(2) . . . . ?
C8 Ru3 Ru4 Ru1 20.5(4) . . . . ?
C7 Ru3 Ru4 Ru1 -149.2(2) . . . . ?
C100 Ru3 Ru4 Ru1 -55.71(9) . . . . ?
P2 Ru3 Ru4 Ru1 117.20(5) . . . . ?
Ru2 Ru3 Ru4 Ru1 -56.64(2) . . . . ?
Pt1 Ru3 Ru4 Ru1 -113.58(2) . . . . ?
C8 Ru3 Ru4 Ru5 73.7(4) . . . . ?
C7 Ru3 Ru4 Ru5 -96.0(2) . . . . ?
C100 Ru3 Ru4 Ru5 -2.51(9) . . . . ?
P2 Ru3 Ru4 Ru5 170.39(5) . . . . ?
Ru2 Ru3 Ru4 Ru5 -3.44(2) . . . . ?
Ru1 Ru3 Ru4 Ru5 53.20(2) . . . . ?
Pt1 Ru3 Ru4 Ru5 -60.385(18) . . . . ?
C2 Ru1 Ru5 C12' 37.9(12) . . . . ?
C1 Ru1 Ru5 C12' -51.2(8) . . . . ?
C3 Ru1 Ru5 C12' -129.6(9) . . . . ?
C2' Ru1 Ru5 C12' 40.0(11) . . . . ?
C100 Ru1 Ru5 C12' 136.9(7) . . . . ?
Ru4 Ru1 Ru5 C12' 83.7(7) . . . . ?
Ru3 Ru1 Ru5 C12' 141.2(7) . . . . ?
Ru2 Ru1 Ru5 C12' -168.0(7) . . . . ?
C2 Ru1 Ru5 C13 123.7(10) . . . . ?
C1 Ru1 Ru5 C13 34.6(4) . . . . ?
C3 Ru1 Ru5 C13 -43.8(6) . . . . ?
C2' Ru1 Ru5 C13 125.8(9) . . . . ?
C100 Ru1 Ru5 C13 -137.4(3) . . . . ?
Ru4 Ru1 Ru5 C13 169.5(3) . . . . ?
Ru3 Ru1 Ru5 C13 -133.0(3) . . . . ?
Ru2 Ru1 Ru5 C13 -82.2(3) . . . . ?
C2 Ru1 Ru5 C14 -122.1(12) . . . . ?
C1 Ru1 Ru5 C14 148.8(7) . . . . ?
C3 Ru1 Ru5 C14 70.4(9) . . . . ?
C2' Ru1 Ru5 C14 -120.0(10) . . . . ?
C100 Ru1 Ru5 C14 -23.2(7) . . . . ?
Ru4 Ru1 Ru5 C14 -76.4(6) . . . . ?
Ru3 Ru1 Ru5 C14 -18.8(6) . . . . ?
Ru2 Ru1 Ru5 C14 32.0(6) . . . . ?
C2 Ru1 Ru5 C12 24.3(11) . . . . ?
C1 Ru1 Ru5 C12 -64.8(6) . . . . ?
C3 Ru1 Ru5 C12 -143.2(8) . . . . ?
C2' Ru1 Ru5 C12 26.4(10) . . . . ?
C100 Ru1 Ru5 C12 123.2(5) . . . . ?
Ru4 Ru1 Ru5 C12 70.0(5) . . . . ?
Ru3 Ru1 Ru5 C12 127.6(5) . . . . ?
Ru2 Ru1 Ru5 C12 178.4(5) . . . . ?
C2 Ru1 Ru5 C100 -99.0(10) . . . . ?
C1 Ru1 Ru5 C100 171.9(3) . . . . ?
C3 Ru1 Ru5 C100 93.5(6) . . . . ?
C2' Ru1 Ru5 C100 -96.8(8) . . . . ?
Ru4 Ru1 Ru5 C100 -53.19(10) . . . . ?
Ru3 Ru1 Ru5 C100 4.33(10) . . . . ?
Ru2 Ru1 Ru5 C100 55.13(10) . . . . ?
C2 Ru1 Ru5 Ru2 -154.1(10) . . . . ?
C1 Ru1 Ru5 Ru2 116.8(3) . . . . ?
C3 Ru1 Ru5 Ru2 38.4(6) . . . . ?
C2' Ru1 Ru5 Ru2 -152.0(8) . . . . ?
C100 Ru1 Ru5 Ru2 -55.13(10) . . . . ?
Ru4 Ru1 Ru5 Ru2 -108.32(2) . . . . ?
Ru3 Ru1 Ru5 Ru2 -50.80(2) . . . . ?
C2 Ru1 Ru5 Ru4 -45.8(10) . . . . ?
C1 Ru1 Ru5 Ru4 -134.9(3) . . . . ?
C3 Ru1 Ru5 Ru4 146.7(6) . . . . ?
C2' Ru1 Ru5 Ru4 -43.6(8) . . . . ?
C100 Ru1 Ru5 Ru4 53.19(10) . . . . ?
Ru3 Ru1 Ru5 Ru4 57.52(2) . . . . ?
Ru2 Ru1 Ru5 Ru4 108.32(2) . . . . ?
C2 Ru1 Ru5 Pt1 -95.7(10) . . . . ?
C1 Ru1 Ru5 Pt1 175.2(3) . . . . ?
C3 Ru1 Ru5 Pt1 96.8(6) . . . . ?
C2' Ru1 Ru5 Pt1 -93.6(8) . . . . ?
C100 Ru1 Ru5 Pt1 3.23(10) . . . . ?
Ru4 Ru1 Ru5 Pt1 -49.956(19) . . . . ?
Ru3 Ru1 Ru5 Pt1 7.56(2) . . . . ?
Ru2 Ru1 Ru5 Pt1 58.364(18) . . . . ?
C5 Ru2 Ru5 C12' -23(2) . . . . ?
C4 Ru2 Ru5 C12' -113.9(19) . . . . ?
C6 Ru2 Ru5 C12' 164(3) . . . . ?
C5' Ru2 Ru5 C12' -19(2) . . . . ?
C6' Ru2 Ru5 C12' 173(2) . . . . ?
C100 Ru2 Ru5 C12' 92.4(19) . . . . ?
Ru3 Ru2 Ru5 C12' 89.8(19) . . . . ?
Ru1 Ru2 Ru5 C12' 37.9(19) . . . . ?
Pt1 Ru2 Ru5 C12' 143.5(19) . . . . ?
C5 Ru2 Ru5 C13 38.6(8) . . . . ?
C4 Ru2 Ru5 C13 -51.8(4) . . . . ?
C6 Ru2 Ru5 C13 -134(2) . . . . ?
C5' Ru2 Ru5 C13 43.5(6) . . . . ?
C6' Ru2 Ru5 C13 -124.6(10) . . . . ?
C100 Ru2 Ru5 C13 154.5(3) . . . . ?
Ru3 Ru2 Ru5 C13 151.9(3) . . . . ?
Ru1 Ru2 Ru5 C13 100.0(3) . . . . ?
Pt1 Ru2 Ru5 C13 -154.4(3) . . . . ?
C5 Ru2 Ru5 C14 130.8(8) . . . . ?
C4 Ru2 Ru5 C14 40.3(3) . . . . ?
C6 Ru2 Ru5 C14 -42(2) . . . . ?
C5' Ru2 Ru5 C14 135.6(6) . . . . ?
C6' Ru2 Ru5 C14 -32.5(10) . . . . ?
C100 Ru2 Ru5 C14 -113.4(3) . . . . ?
Ru3 Ru2 Ru5 C14 -116.0(2) . . . . ?
Ru1 Ru2 Ru5 C14 -167.9(2) . . . . ?
Pt1 Ru2 Ru5 C14 -62.3(2) . . . . ?
C5 Ru2 Ru5 C12 -72(4) . . . . ?
C4 Ru2 Ru5 C12 -162(3) . . . . ?
C6 Ru2 Ru5 C12 116(4) . . . . ?
C5' Ru2 Ru5 C12 -67(3) . . . . ?
C6' Ru2 Ru5 C12 125(4) . . . . ?
C100 Ru2 Ru5 C12 44(3) . . . . ?
Ru3 Ru2 Ru5 C12 42(3) . . . . ?
Ru1 Ru2 Ru5 C12 -10(3) . . . . ?
Pt1 Ru2 Ru5 C12 95(3) . . . . ?
C5 Ru2 Ru5 C100 -115.9(7) . . . . ?
C4 Ru2 Ru5 C100 153.6(2) . . . . ?
C6 Ru2 Ru5 C100 71(2) . . . . ?
C5' Ru2 Ru5 C100 -111.1(5) . . . . ?
C6' Ru2 Ru5 C100 80.9(9) . . . . ?
Ru3 Ru2 Ru5 C100 -2.61(8) . . . . ?
Ru1 Ru2 Ru5 C100 -54.54(8) . . . . ?
Pt1 Ru2 Ru5 C100 51.04(8) . . . . ?
C5 Ru2 Ru5 Ru1 -61.3(7) . . . . ?
C4 Ru2 Ru5 Ru1 -151.8(2) . . . . ?
C6 Ru2 Ru5 Ru1 126(2) . . . . ?
C5' Ru2 Ru5 Ru1 -56.5(5) . . . . ?
C6' Ru2 Ru5 Ru1 135.4(9) . . . . ?
C100 Ru2 Ru5 Ru1 54.54(8) . . . . ?
Ru3 Ru2 Ru5 Ru1 51.92(2) . . . . ?
Pt1 Ru2 Ru5 Ru1 105.58(2) . . . . ?
C5 Ru2 Ru5 Ru4 -117.0(7) . . . . ?
C4 Ru2 Ru5 Ru4 152.6(2) . . . . ?
C6 Ru2 Ru5 Ru4 70(2) . . . . ?
C5' Ru2 Ru5 Ru4 -112.1(5) . . . . ?
C6' Ru2 Ru5 Ru4 79.8(9) . . . . ?
C100 Ru2 Ru5 Ru4 -1.08(8) . . . . ?
Ru3 Ru2 Ru5 Ru4 -3.69(2) . . . . ?
Ru1 Ru2 Ru5 Ru4 -55.61(2) . . . . ?
Pt1 Ru2 Ru5 Ru4 49.968(18) . . . . ?
C5 Ru2 Ru5 Pt1 -166.9(7) . . . . ?
C4 Ru2 Ru5 Pt1 102.6(2) . . . . ?
C6 Ru2 Ru5 Pt1 20(2) . . . . ?
C5' Ru2 Ru5 Pt1 -162.1(5) . . . . ?
C6' Ru2 Ru5 Pt1 29.9(9) . . . . ?
C100 Ru2 Ru5 Pt1 -51.04(8) . . . . ?
Ru3 Ru2 Ru5 Pt1 -53.658(18) . . . . ?
Ru1 Ru2 Ru5 Pt1 -105.58(2) . . . . ?
C10 Ru4 Ru5 C12' 16.4(8) . . . . ?
C9 Ru4 Ru5 C12' -63.0(16) . . . . ?
C100 Ru4 Ru5 C12' -159.6(7) . . . . ?
C11 Ru4 Ru5 C12' 108.6(7) . . . . ?
C2' Ru4 Ru5 C12' -72.0(9) . . . . ?
Pt1 Ru4 Ru5 C12' 144.4(7) . . . . ?
Ru1 Ru4 Ru5 C12' -103.5(7) . . . . ?
Ru3 Ru4 Ru5 C12' -157.2(7) . . . . ?
C10 Ru4 Ru5 C13 94.0(8) . . . . ?
C9 Ru4 Ru5 C13 14.6(16) . . . . ?
C100 Ru4 Ru5 C13 -82.0(7) . . . . ?
C11 Ru4 Ru5 C13 -173.8(7) . . . . ?
C2' Ru4 Ru5 C13 5.6(9) . . . . ?
Pt1 Ru4 Ru5 C13 -138.1(7) . . . . ?
Ru1 Ru4 Ru5 C13 -25.9(7) . . . . ?
Ru3 Ru4 Ru5 C13 -79.6(7) . . . . ?
C10 Ru4 Ru5 C14 -84.4(4) . . . . ?
C9 Ru4 Ru5 C14 -163.7(14) . . . . ?
C100 Ru4 Ru5 C14 99.7(3) . . . . ?
C11 Ru4 Ru5 C14 7.9(3) . . . . ?
C2' Ru4 Ru5 C14 -172.8(7) . . . . ?
Pt1 Ru4 Ru5 C14 43.6(2) . . . . ?
Ru1 Ru4 Ru5 C14 155.7(2) . . . . ?
Ru3 Ru4 Ru5 C14 102.0(2) . . . . ?
C10 Ru4 Ru5 C12 3.3(6) . . . . ?
C9 Ru4 Ru5 C12 -76.0(15) . . . . ?
C100 Ru4 Ru5 C12 -172.6(6) . . . . ?
C11 Ru4 Ru5 C12 95.6(6) . . . . ?
C2' Ru4 Ru5 C12 -85.1(8) . . . . ?
Pt1 Ru4 Ru5 C12 131.3(5) . . . . ?
Ru1 Ru4 Ru5 C12 -116.6(5) . . . . ?
Ru3 Ru4 Ru5 C12 -170.3(5) . . . . ?
C10 Ru4 Ru5 C100 175.9(3) . . . . ?
C9 Ru4 Ru5 C100 96.6(14) . . . . ?
C11 Ru4 Ru5 C100 -91.8(2) . . . . ?
C2' Ru4 Ru5 C100 87.5(6) . . . . ?
Pt1 Ru4 Ru5 C100 -56.09(8) . . . . ?
Ru1 Ru4 Ru5 C100 56.05(8) . . . . ?
Ru3 Ru4 Ru5 C100 2.35(8) . . . . ?
C10 Ru4 Ru5 Ru1 119.9(3) . . . . ?
C9 Ru4 Ru5 Ru1 40.5(14) . . . . ?
C100 Ru4 Ru5 Ru1 -56.05(8) . . . . ?
C11 Ru4 Ru5 Ru1 -147.9(2) . . . . ?
C2' Ru4 Ru5 Ru1 31.5(6) . . . . ?
Pt1 Ru4 Ru5 Ru1 -112.14(2) . . . . ?
Ru3 Ru4 Ru5 Ru1 -53.70(2) . . . . ?
C10 Ru4 Ru5 Ru2 177.0(3) . . . . ?
C9 Ru4 Ru5 Ru2 97.7(14) . . . . ?
C100 Ru4 Ru5 Ru2 1.12(8) . . . . ?
C11 Ru4 Ru5 Ru2 -90.7(2) . . . . ?
C2' Ru4 Ru5 Ru2 88.7(6) . . . . ?
Pt1 Ru4 Ru5 Ru2 -54.970(19) . . . . ?
Ru1 Ru4 Ru5 Ru2 57.17(2) . . . . ?
Ru3 Ru4 Ru5 Ru2 3.47(2) . . . . ?
C10 Ru4 Ru5 Pt1 -128.0(3) . . . . ?
C9 Ru4 Ru5 Pt1 152.7(14) . . . . ?
C100 Ru4 Ru5 Pt1 56.09(8) . . . . ?
C11 Ru4 Ru5 Pt1 -35.7(2) . . . . ?
C2' Ru4 Ru5 Pt1 143.6(6) . . . . ?
Ru1 Ru4 Ru5 Pt1 112.14(2) . . . . ?
Ru3 Ru4 Ru5 Pt1 58.441(17) . . . . ?
C10 Ru4 Pt1 C100 125.3(4) . . . . ?
C9 Ru4 Pt1 C100 -121.6(3) . . . . ?
C11 Ru4 Pt1 C100 -178.1(3) . . . . ?
C2' Ru4 Pt1 C100 -1.9(8) . . . . ?
Ru1 Ru4 Pt1 C100 1.57(6) . . . . ?
Ru5 Ru4 Pt1 C100 53.36(6) . . . . ?
Ru3 Ru4 Pt1 C100 -49.92(6) . . . . ?
C10 Ru4 Pt1 C11 -56.6(4) . . . . ?
C9 Ru4 Pt1 C11 56.4(4) . . . . ?
C100 Ru4 Pt1 C11 178.1(3) . . . . ?
C2' Ru4 Pt1 C11 176.1(9) . . . . ?
Ru1 Ru4 Pt1 C11 179.6(3) . . . . ?
Ru5 Ru4 Pt1 C11 -128.6(3) . . . . ?
Ru3 Ru4 Pt1 C11 128.1(3) . . . . ?
C10 Ru4 Pt1 P1 -51.8(4) . . . . ?
C9 Ru4 Pt1 P1 61.3(3) . . . . ?
C100 Ru4 Pt1 P1 -177.10(11) . . . . ?
C11 Ru4 Pt1 P1 4.8(3) . . . . ?
C2' Ru4 Pt1 P1 -179.0(8) . . . . ?
Ru1 Ru4 Pt1 P1 -175.53(9) . . . . ?
Ru5 Ru4 Pt1 P1 -123.74(9) . . . . ?
Ru3 Ru4 Pt1 P1 132.98(9) . . . . ?
C10 Ru4 Pt1 Ru3 175.2(3) . . . . ?
C9 Ru4 Pt1 Ru3 -71.7(3) . . . . ?
C100 Ru4 Pt1 Ru3 49.92(6) . . . . ?
C11 Ru4 Pt1 Ru3 -128.1(3) . . . . ?
C2' Ru4 Pt1 Ru3 48.0(8) . . . . ?
Ru1 Ru4 Pt1 Ru3 51.489(19) . . . . ?
Ru5 Ru4 Pt1 Ru3 103.28(2) . . . . ?
C10 Ru4 Pt1 Ru5 71.9(3) . . . . ?
C9 Ru4 Pt1 Ru5 -175.0(3) . . . . ?
C100 Ru4 Pt1 Ru5 -53.36(6) . . . . ?
C11 Ru4 Pt1 Ru5 128.6(3) . . . . ?
C2' Ru4 Pt1 Ru5 -55.3(8) . . . . ?
Ru1 Ru4 Pt1 Ru5 -51.79(2) . . . . ?
Ru3 Ru4 Pt1 Ru5 -103.28(2) . . . . ?
C10 Ru4 Pt1 Ru2 122.4(3) . . . . ?
C9 Ru4 Pt1 Ru2 -124.5(3) . . . . ?
C100 Ru4 Pt1 Ru2 -2.90(6) . . . . ?
C11 Ru4 Pt1 Ru2 179.0(3) . . . . ?
C2' Ru4 Pt1 Ru2 -4.8(8) . . . . ?
Ru1 Ru4 Pt1 Ru2 -1.33(2) . . . . ?
Ru5 Ru4 Pt1 Ru2 50.461(19) . . . . ?
Ru3 Ru4 Pt1 Ru2 -52.818(17) . . . . ?
C8 Ru3 Pt1 C100 -89.7(4) . . . . ?
C7 Ru3 Pt1 C100 -160.9(3) . . . . ?
P2 Ru3 Pt1 C100 127.42(12) . . . . ?
Ru2 Ru3 Pt1 C100 -54.42(11) . . . . ?
Ru1 Ru3 Pt1 C100 3.11(11) . . . . ?
Ru4 Ru3 Pt1 C100 54.35(11) . . . . ?
C8 Ru3 Pt1 C11 179.9(4) . . . . ?
C7 Ru3 Pt1 C11 108.7(3) . . . . ?
C100 Ru3 Pt1 C11 -90.4(2) . . . . ?
P2 Ru3 Pt1 C11 37.0(2) . . . . ?
Ru2 Ru3 Pt1 C11 -144.8(2) . . . . ?
Ru1 Ru3 Pt1 C11 -87.3(2) . . . . ?
Ru4 Ru3 Pt1 C11 -36.1(2) . . . . ?
C8 Ru3 Pt1 P1 70.2(4) . . . . ?
C7 Ru3 Pt1 P1 -1.0(2) . . . . ?
C100 Ru3 Pt1 P1 159.92(13) . . . . ?
P2 Ru3 Pt1 P1 -72.66(10) . . . . ?
Ru2 Ru3 Pt1 P1 105.50(7) . . . . ?
Ru1 Ru3 Pt1 P1 163.03(7) . . . . ?
Ru4 Ru3 Pt1 P1 -145.73(7) . . . . ?
C8 Ru3 Pt1 Ru4 -144.1(4) . . . . ?
C7 Ru3 Pt1 Ru4 144.7(2) . . . . ?
C100 Ru3 Pt1 Ru4 -54.35(11) . . . . ?
P2 Ru3 Pt1 Ru4 73.07(6) . . . . ?
Ru2 Ru3 Pt1 Ru4 -108.77(2) . . . . ?
Ru1 Ru3 Pt1 Ru4 -51.24(2) . . . . ?
C8 Ru3 Pt1 Ru5 -85.6(4) . . . . ?
C7 Ru3 Pt1 Ru5 -156.8(2) . . . . ?
C100 Ru3 Pt1 Ru5 4.10(11) . . . . ?
P2 Ru3 Pt1 Ru5 131.52(6) . . . . ?
Ru2 Ru3 Pt1 Ru5 -50.32(2) . . . . ?
Ru1 Ru3 Pt1 Ru5 7.21(2) . . . . ?
Ru4 Ru3 Pt1 Ru5 58.45(2) . . . . ?
C8 Ru3 Pt1 Ru2 -35.3(4) . . . . ?
C7 Ru3 Pt1 Ru2 -106.5(2) . . . . ?
C100 Ru3 Pt1 Ru2 54.42(11) . . . . ?
P2 Ru3 Pt1 Ru2 -178.16(7) . . . . ?
Ru1 Ru3 Pt1 Ru2 57.53(2) . . . . ?
Ru4 Ru3 Pt1 Ru2 108.77(2) . . . . ?
C12' Ru5 Pt1 C100 -109.3(9) . . . . ?
C13 Ru5 Pt1 C100 97.3(4) . . . . ?
C14 Ru5 Pt1 C100 165.9(3) . . . . ?
C12 Ru5 Pt1 C100 -115.0(6) . . . . ?
Ru1 Ru5 Pt1 C100 -3.38(11) . . . . ?
Ru2 Ru5 Pt1 C100 55.11(11) . . . . ?
Ru4 Ru5 Pt1 C100 -57.01(11) . . . . ?
C12' Ru5 Pt1 C11 -16.7(9) . . . . ?
C13 Ru5 Pt1 C11 -170.0(5) . . . . ?
C14 Ru5 Pt1 C11 -101.4(3) . . . . ?
C12 Ru5 Pt1 C11 -22.3(6) . . . . ?
C100 Ru5 Pt1 C11 92.7(2) . . . . ?
Ru1 Ru5 Pt1 C11 89.3(2) . . . . ?
Ru2 Ru5 Pt1 C11 147.8(2) . . . . ?
Ru4 Ru5 Pt1 C11 35.7(2) . . . . ?
C12' Ru5 Pt1 P1 89.8(9) . . . . ?
C13 Ru5 Pt1 P1 -63.6(4) . . . . ?
C14 Ru5 Pt1 P1 5.0(3) . . . . ?
C12 Ru5 Pt1 P1 84.1(6) . . . . ?
C100 Ru5 Pt1 P1 -160.89(13) . . . . ?
Ru1 Ru5 Pt1 P1 -164.27(7) . . . . ?
Ru2 Ru5 Pt1 P1 -105.78(7) . . . . ?
Ru4 Ru5 Pt1 P1 142.10(7) . . . . ?
C12' Ru5 Pt1 Ru4 -52.3(9) . . . . ?
C13 Ru5 Pt1 Ru4 154.3(4) . . . . ?
C14 Ru5 Pt1 Ru4 -137.1(3) . . . . ?
C12 Ru5 Pt1 Ru4 -58.0(6) . . . . ?
C100 Ru5 Pt1 Ru4 57.01(11) . . . . ?
Ru1 Ru5 Pt1 Ru4 53.63(2) . . . . ?
Ru2 Ru5 Pt1 Ru4 112.12(2) . . . . ?
C12' Ru5 Pt1 Ru3 -113.4(9) . . . . ?
C13 Ru5 Pt1 Ru3 93.3(4) . . . . ?
C14 Ru5 Pt1 Ru3 161.9(3) . . . . ?
C12 Ru5 Pt1 Ru3 -119.0(6) . . . . ?
C100 Ru5 Pt1 Ru3 -4.04(11) . . . . ?
Ru1 Ru5 Pt1 Ru3 -7.42(2) . . . . ?
Ru2 Ru5 Pt1 Ru3 51.074(19) . . . . ?
Ru4 Ru5 Pt1 Ru3 -61.05(2) . . . . ?
C12' Ru5 Pt1 Ru2 -164.5(9) . . . . ?
C13 Ru5 Pt1 Ru2 42.2(4) . . . . ?
C14 Ru5 Pt1 Ru2 110.8(3) . . . . ?
C12 Ru5 Pt1 Ru2 -170.1(6) . . . . ?
C100 Ru5 Pt1 Ru2 -55.11(11) . . . . ?
Ru1 Ru5 Pt1 Ru2 -58.49(2) . . . . ?
Ru4 Ru5 Pt1 Ru2 -112.12(2) . . . . ?
C5 Ru2 Pt1 C100 14(3) . . . . ?
C4 Ru2 Pt1 C100 -134.5(3) . . . . ?
C6 Ru2 Pt1 C100 128.3(6) . . . . ?
C5' Ru2 Pt1 C100 -10.8(13) . . . . ?
C6' Ru2 Pt1 C100 137.3(5) . . . . ?
Ru5 Ru2 Pt1 C100 -57.28(7) . . . . ?
Ru3 Ru2 Pt1 C100 55.19(7) . . . . ?
Ru1 Ru2 Pt1 C100 -1.79(7) . . . . ?
C5 Ru2 Pt1 C11 18(3) . . . . ?
C4 Ru2 Pt1 C11 -130.3(4) . . . . ?
C6 Ru2 Pt1 C11 132.4(7) . . . . ?
C5' Ru2 Pt1 C11 -6.7(13) . . . . ?
C6' Ru2 Pt1 C11 141.5(6) . . . . ?
C100 Ru2 Pt1 C11 4.2(3) . . . . ?
Ru5 Ru2 Pt1 C11 -53.1(3) . . . . ?
Ru3 Ru2 Pt1 C11 59.4(3) . . . . ?
Ru1 Ru2 Pt1 C11 2.4(3) . . . . ?
C5 Ru2 Pt1 P1 -167(3) . . . . ?
C4 Ru2 Pt1 P1 44.9(3) . . . . ?
C6 Ru2 Pt1 P1 -52.4(6) . . . . ?
C5' Ru2 Pt1 P1 168.5(13) . . . . ?
C6' Ru2 Pt1 P1 -43.4(5) . . . . ?
C100 Ru2 Pt1 P1 179.34(9) . . . . ?
Ru5 Ru2 Pt1 P1 122.06(6) . . . . ?
Ru3 Ru2 Pt1 P1 -125.47(6) . . . . ?
Ru1 Ru2 Pt1 P1 177.55(6) . . . . ?
C5 Ru2 Pt1 Ru4 17(3) . . . . ?
C4 Ru2 Pt1 Ru4 -131.4(2) . . . . ?
C6 Ru2 Pt1 Ru4 131.4(6) . . . . ?
C5' Ru2 Pt1 Ru4 -7.7(13) . . . . ?
C6' Ru2 Pt1 Ru4 140.4(5) . . . . ?
C100 Ru2 Pt1 Ru4 3.11(7) . . . . ?
Ru5 Ru2 Pt1 Ru4 -54.17(2) . . . . ?
Ru3 Ru2 Pt1 Ru4 58.300(19) . . . . ?
Ru1 Ru2 Pt1 Ru4 1.317(19) . . . . ?
C5 Ru2 Pt1 Ru3 -41(3) . . . . ?
C4 Ru2 Pt1 Ru3 170.3(2) . . . . ?
C6 Ru2 Pt1 Ru3 73.1(6) . . . . ?
C5' Ru2 Pt1 Ru3 -66.0(13) . . . . ?
C6' Ru2 Pt1 Ru3 82.1(5) . . . . ?
C100 Ru2 Pt1 Ru3 -55.19(7) . . . . ?
Ru5 Ru2 Pt1 Ru3 -112.47(2) . . . . ?
Ru1 Ru2 Pt1 Ru3 -56.984(19) . . . . ?
C5 Ru2 Pt1 Ru5 71(3) . . . . ?
C4 Ru2 Pt1 Ru5 -77.2(2) . . . . ?
C6 Ru2 Pt1 Ru5 -174.5(6) . . . . ?
C5' Ru2 Pt1 Ru5 46.4(13) . . . . ?
C6' Ru2 Pt1 Ru5 -165.4(5) . . . . ?
C100 Ru2 Pt1 Ru5 57.28(7) . . . . ?
Ru3 Ru2 Pt1 Ru5 112.47(2) . . . . ?
Ru1 Ru2 Pt1 Ru5 55.49(2) . . . . ?
C100 Pt1 P1 C21 22.8(6) . . . . ?
C11 Pt1 P1 C21 -162.3(5) . . . . ?
Ru4 Pt1 P1 C21 -165.9(5) . . . . ?
Ru3 Pt1 P1 C21 -53.4(5) . . . . ?
Ru5 Pt1 P1 C21 93.1(5) . . . . ?
Ru2 Pt1 P1 C21 21.0(5) . . . . ?
C100 Pt1 P1 C27 -96.9(3) . . . . ?
C11 Pt1 P1 C27 78.0(2) . . . . ?
Ru4 Pt1 P1 C27 74.33(16) . . . . ?
Ru3 Pt1 P1 C27 -173.17(11) . . . . ?
Ru5 Pt1 P1 C27 -26.69(17) . . . . ?
Ru2 Pt1 P1 C27 -98.78(14) . . . . ?
C100 Pt1 P1 C21' 21.0(3) . . . . ?
C11 Pt1 P1 C21' -164.1(2) . . . . ?
Ru4 Pt1 P1 C21' -167.73(9) . . . . ?
Ru3 Pt1 P1 C21' -55.23(14) . . . . ?
Ru5 Pt1 P1 C21' 91.25(13) . . . . ?
Ru2 Pt1 P1 C21' 19.17(14) . . . . ?
C100 Pt1 P1 C15 143.5(4) . . . . ?
C11 Pt1 P1 C15 -41.6(3) . . . . ?
Ru4 Pt1 P1 C15 -45.2(3) . . . . ?
Ru3 Pt1 P1 C15 67.3(3) . . . . ?
Ru5 Pt1 P1 C15 -146.3(3) . . . . ?
Ru2 Pt1 P1 C15 141.7(3) . . . . ?
C8 Ru3 P2 C33 88.4(3) . . . . ?
C7 Ru3 P2 C33 -175.0(3) . . . . ?
C100 Ru3 P2 C33 -53.82(17) . . . . ?
Ru2 Ru3 P2 C33 76.5(4) . . . . ?
Ru1 Ru3 P2 C33 -2.55(14) . . . . ?
Pt1 Ru3 P2 C33 -113.70(12) . . . . ?
Ru4 Ru3 P2 C33 -61.24(13) . . . . ?
C8 Ru3 P2 C39 -29.6(3) . . . . ?
C7 Ru3 P2 C39 67.0(2) . . . . ?
C100 Ru3 P2 C39 -171.82(14) . . . . ?
Ru2 Ru3 P2 C39 -41.5(4) . . . . ?
Ru1 Ru3 P2 C39 -120.54(10) . . . . ?
Pt1 Ru3 P2 C39 128.30(10) . . . . ?
Ru4 Ru3 P2 C39 -179.23(10) . . . . ?
C8 Ru3 P2 C45 -145.6(3) . . . . ?
C7 Ru3 P2 C45 -48.9(2) . . . . ?
C100 Ru3 P2 C45 72.24(16) . . . . ?
Ru2 Ru3 P2 C45 -157.4(3) . . . . ?
Ru1 Ru3 P2 C45 123.52(10) . . . . ?
Pt1 Ru3 P2 C45 12.36(14) . . . . ?
Ru4 Ru3 P2 C45 64.83(12) . . . . ?
C1 Ru1 C2 O2 9(17) . . . . ?
C3 Ru1 C2 O2 103(17) . . . . ?
C2' Ru1 C2 O2 -84(18) . . . . ?
C100 Ru1 C2 O2 -124(17) . . . . ?
Ru5 Ru1 C2 O2 -72(17) . . . . ?
Ru4 Ru1 C2 O2 -115(17) . . . . ?
Ru3 Ru1 C2 O2 -170(17) . . . . ?
Ru2 Ru1 C2 O2 -136(16) . . . . ?
C2 Ru1 C2' O2 18(6) . . . . ?
C1 Ru1 C2' O2 -69(4) . . . . ?
C3 Ru1 C2' O2 25(4) . . . . ?
C100 Ru1 C2' O2 160(4) . . . . ?
Ru5 Ru1 C2' O2 -151(4) . . . . ?
Ru4 Ru1 C2' O2 164(5) . . . . ?
Ru3 Ru1 C2' O2 114(4) . . . . ?
Ru2 Ru1 C2' O2 160(3) . . . . ?
C2 Ru1 C2' Ru4 -146(9) . . . . ?
C1 Ru1 C2' Ru4 126.4(5) . . . . ?
C3 Ru1 C2' Ru4 -138.8(4) . . . . ?
C100 Ru1 C2' Ru4 -3.9(6) . . . . ?
Ru5 Ru1 C2' Ru4 45.3(6) . . . . ?
Ru3 Ru1 C2' Ru4 -49.7(6) . . . . ?
Ru2 Ru1 C2' Ru4 -4.6(17) . . . . ?
C10 Ru4 C2' O2 56(2) . . . . ?
C9 Ru4 C2' O2 -32(2) . . . . ?
C100 Ru4 C2' O2 -167(2) . . . . ?
C11 Ru4 C2' O2 -44(13) . . . . ?
Pt1 Ru4 C2' O2 -165.7(16) . . . . ?
Ru1 Ru4 C2' O2 -171(3) . . . . ?
Ru5 Ru4 C2' O2 147(2) . . . . ?
Ru3 Ru4 C2' O2 -125(2) . . . . ?
C10 Ru4 C2' Ru1 -133.4(7) . . . . ?
C9 Ru4 C2' Ru1 139.4(7) . . . . ?
C100 Ru4 C2' Ru1 3.9(6) . . . . ?
C11 Ru4 C2' Ru1 127(11) . . . . ?
Pt1 Ru4 C2' Ru1 5.3(12) . . . . ?
Ru5 Ru4 C2' Ru1 -42.0(6) . . . . ?
Ru3 Ru4 C2' Ru1 46.0(6) . . . . ?
Ru1 C2' O2 C2 -17(5) . . . . ?
Ru4 C2' O2 C2 143(10) . . . . ?
Ru1 C2 O2 C2' 85(18) . . . . ?
C4 Ru2 C5 O5 -25(45) . . . . ?
C6 Ru2 C5 O5 70(45) . . . . ?
C5' Ru2 C5 O5 -128(47) . . . . ?
C6' Ru2 C5 O5 64(45) . . . . ?
C100 Ru2 C5 O5 -162(45) . . . . ?
Ru5 Ru2 C5 O5 -108(45) . . . . ?
Ru3 Ru2 C5 O5 149(45) . . . . ?
Ru1 Ru2 C5 O5 -157(45) . . . . ?
Pt1 Ru2 C5 O5 -173(42) . . . . ?
C5 Ru2 C5' O5' 54(7) . . . . ?
C4 Ru2 C5' O5' -24(7) . . . . ?
C6 Ru2 C5' O5' 72(7) . . . . ?
C6' Ru2 C5' O5' 66(7) . . . . ?
C100 Ru2 C5' O5' -156(7) . . . . ?
Ru5 Ru2 C5' O5' -108(7) . . . . ?
Ru3 Ru2 C5' O5' 155(7) . . . . ?
Ru1 Ru2 C5' O5' -158(7) . . . . ?
Pt1 Ru2 C5' O5' -148(6) . . . . ?
C5 Ru2 C6 O6 -139(17) . . . . ?
C4 Ru2 C6 O6 -46(17) . . . . ?
C5' Ru2 C6 O6 -143(17) . . . . ?
C6' Ru2 C6 O6 15(15) . . . . ?
C100 Ru2 C6 O6 94(17) . . . . ?
Ru5 Ru2 C6 O6 34(19) . . . . ?
Ru3 Ru2 C6 O6 110(17) . . . . ?
Ru1 Ru2 C6 O6 150(17) . . . . ?
Pt1 Ru2 C6 O6 52(17) . . . . ?
C5 Ru2 C6' O6' -12(26) . . . . ?
C4 Ru2 C6' O6' 81(26) . . . . ?
C6 Ru2 C6' O6' -38(24) . . . . ?
C5' Ru2 C6' O6' -15(26) . . . . ?
C100 Ru2 C6' O6' -149(25) . . . . ?
Ru5 Ru2 C6' O6' 152(25) . . . . ?
Ru3 Ru2 C6' O6' -122(26) . . . . ?
Ru1 Ru2 C6' O6' -94(25) . . . . ?
Pt1 Ru2 C6' O6' 178(100) . . . . ?
C12' Ru5 C12 O12 63(17) . . . . ?
C13 Ru5 C12 O12 26(19) . . . . ?
C14 Ru5 C12 O12 -66(19) . . . . ?
C100 Ru5 C12 O12 175(18) . . . . ?
Ru1 Ru5 C12 O12 126(18) . . . . ?
Ru2 Ru5 C12 O12 136(16) . . . . ?
Ru4 Ru5 C12 O12 -178(100) . . . . ?
Pt1 Ru5 C12 O12 -133(18) . . . . ?
C13 Ru5 C12' O12' 116(20) . . . . ?
C14 Ru5 C12' O12' 24(20) . . . . ?
C12 Ru5 C12' O12' -28(18) . . . . ?
C100 Ru5 C12' O12' -107(20) . . . . ?
Ru1 Ru5 C12' O12' -148(20) . . . . ?
Ru2 Ru5 C12' O12' 178(100) . . . . ?
Ru4 Ru5 C12' O12' -88(20) . . . . ?
Pt1 Ru5 C12' O12' -48(20) . . . . ?
C2 Ru1 C1 O1' -18(3) . . . . ?
C3 Ru1 C1 O1' -109(3) . . . . ?
C2' Ru1 C1 O1' -8(3) . . . . ?
C100 Ru1 C1 O1' 102(3) . . . . ?
Ru5 Ru1 C1 O1' 94(3) . . . . ?
Ru4 Ru1 C1 O1' 46(3) . . . . ?
Ru3 Ru1 C1 O1' 156(3) . . . . ?
Ru2 Ru1 C1 O1' 147(3) . . . . ?
C2 Ru1 C1 O1 131(3) . . . . ?
C3 Ru1 C1 O1 41(3) . . . . ?
C2' Ru1 C1 O1 142(3) . . . . ?
C100 Ru1 C1 O1 -109(3) . . . . ?
Ru5 Ru1 C1 O1 -116(3) . . . . ?
Ru4 Ru1 C1 O1 -164(3) . . . . ?
Ru3 Ru1 C1 O1 -54(4) . . . . ?
Ru2 Ru1 C1 O1 -63(3) . . . . ?
C2 Ru1 C3 O3 -102(12) . . . . ?
C1 Ru1 C3 O3 -9(12) . . . . ?
C2' Ru1 C3 O3 -103(12) . . . . ?
C100 Ru1 C3 O3 140(12) . . . . ?
Ru5 Ru1 C3 O3 66(12) . . . . ?
Ru4 Ru1 C3 O3 -158(12) . . . . ?
Ru3 Ru1 C3 O3 157(12) . . . . ?
Ru2 Ru1 C3 O3 99(12) . . . . ?
C5 Ru2 C4 O4 62(16) . . . . ?
C6 Ru2 C4 O4 -20(16) . . . . ?
C5' Ru2 C4 O4 76(16) . . . . ?
C6' Ru2 C4 O4 -33(16) . . . . ?
C100 Ru2 C4 O4 -161(15) . . . . ?
Ru5 Ru2 C4 O4 176(100) . . . . ?
Ru3 Ru2 C4 O4 -103(15) . . . . ?
Ru1 Ru2 C4 O4 142(15) . . . . ?
Pt1 Ru2 C4 O4 -124(16) . . . . ?
C8 Ru3 C7 O7 9(4) . . . . ?
C100 Ru3 C7 O7 139(3) . . . . ?
P2 Ru3 C7 O7 -77(4) . . . . ?
Ru2 Ru3 C7 O7 94(4) . . . . ?
Ru1 Ru3 C7 O7 117(3) . . . . ?
Pt1 Ru3 C7 O7 153(4) . . . . ?
Ru4 Ru3 C7 O7 -176(3) . . . . ?
C7 Ru3 C8 O8 78(23) . . . . ?
C100 Ru3 C8 O8 -41(23) . . . . ?
P2 Ru3 C8 O8 167(23) . . . . ?
Ru2 Ru3 C8 O8 -15(23) . . . . ?
Ru1 Ru3 C8 O8 -75(23) . . . . ?
Pt1 Ru3 C8 O8 16(23) . . . . ?
Ru4 Ru3 C8 O8 -93(23) . . . . ?
C10 Ru4 C9 O9 21(9) . . . . ?
C100 Ru4 C9 O9 -171(9) . . . . ?
C11 Ru4 C9 O9 -71(9) . . . . ?
C2' Ru4 C9 O9 110(9) . . . . ?
Pt1 Ru4 C9 O9 -109(9) . . . . ?
Ru1 Ru4 C9 O9 138(9) . . . . ?
Ru5 Ru4 C9 O9 101(9) . . . . ?
Ru3 Ru4 C9 O9 -165(9) . . . . ?
C9 Ru4 C10 O10 -56(16) . . . . ?
C100 Ru4 C10 O10 137(16) . . . . ?
C11 Ru4 C10 O10 36(16) . . . . ?
C2' Ru4 C10 O10 -140(16) . . . . ?
Pt1 Ru4 C10 O10 75(16) . . . . ?
Ru1 Ru4 C10 O10 -173(16) . . . . ?
Ru5 Ru4 C10 O10 133(16) . . . . ?
Ru3 Ru4 C10 O10 -145(15) . . . . ?
C100 Pt1 C11 O11 -176.9(8) . . . . ?
P1 Pt1 C11 O11 4.4(8) . . . . ?
Ru4 Pt1 C11 O11 -178.3(10) . . . . ?
Ru3 Pt1 C11 O11 -132.9(8) . . . . ?
Ru5 Pt1 C11 O11 138.3(8) . . . . ?
Ru2 Pt1 C11 O11 -179.8(6) . . . . ?
C100 Pt1 C11 Ru4 1.4(2) . . . . ?
P1 Pt1 C11 Ru4 -177.31(15) . . . . ?
Ru3 Pt1 C11 Ru4 45.39(19) . . . . ?
Ru5 Pt1 C11 Ru4 -43.35(19) . . . . ?
Ru2 Pt1 C11 Ru4 -1.4(4) . . . . ?
C10 Ru4 C11 O11 -45.7(10) . . . . ?
C9 Ru4 C11 O11 41.4(9) . . . . ?
C100 Ru4 C11 O11 176.7(9) . . . . ?
C2' Ru4 C11 O11 54(12) . . . . ?
Pt1 Ru4 C11 O11 178.2(11) . . . . ?
Ru1 Ru4 C11 O11 177.6(7) . . . . ?
Ru5 Ru4 C11 O11 -137.2(9) . . . . ?
Ru3 Ru4 C11 O11 134.5(9) . . . . ?
C10 Ru4 C11 Pt1 136.2(3) . . . . ?
C9 Ru4 C11 Pt1 -136.7(3) . . . . ?
C100 Ru4 C11 Pt1 -1.5(2) . . . . ?
C2' Ru4 C11 Pt1 -124(12) . . . . ?
Ru1 Ru4 C11 Pt1 -0.6(4) . . . . ?
Ru5 Ru4 C11 Pt1 44.59(19) . . . . ?
Ru3 Ru4 C11 Pt1 -43.64(19) . . . . ?
C12' Ru5 C13 O13 133(100) . . . . ?
C14 Ru5 C13 O13 -127(100) . . . . ?
C12 Ru5 C13 O13 142(100) . . . . ?
C100 Ru5 C13 O13 -7(100) . . . . ?
Ru1 Ru5 C13 O13 32(100) . . . . ?
Ru2 Ru5 C13 O13 -30(100) . . . . ?
Ru4 Ru5 C13 O13 54(100) . . . . ?
Pt1 Ru5 C13 O13 -66(100) . . . . ?
C12' Ru5 C14 O14 68(4) . . . . ?
C13 Ru5 C14 O14 -17(4) . . . . ?
C12 Ru5 C14 O14 80(4) . . . . ?
C100 Ru5 C14 O14 -149(4) . . . . ?
Ru1 Ru5 C14 O14 -132(3) . . . . ?
Ru2 Ru5 C14 O14 -103(4) . . . . ?
Ru4 Ru5 C14 O14 163(4) . . . . ?
Pt1 Ru5 C14 O14 -160(4) . . . . ?
C21 P1 C15 C20 -100.4(9) . . . . ?
C27 P1 C15 C20 8.8(8) . . . . ?
C21' P1 C15 C20 -99.3(8) . . . . ?
Pt1 P1 C15 C20 134.5(7) . . . . ?
C21 P1 C15 C16 77.1(8) . . . . ?
C27 P1 C15 C16 -173.7(6) . . . . ?
C21' P1 C15 C16 78.2(7) . . . . ?
Pt1 P1 C15 C16 -48.1(7) . . . . ?
C20 C15 C16 C17 0.3(14) . . . . ?
P1 C15 C16 C17 -177.3(7) . . . . ?
C15 C16 C17 C18 1.1(15) . . . . ?
C16 C17 C18 C19 -2.8(17) . . . . ?
C17 C18 C19 C20 3.2(19) . . . . ?
C16 C15 C20 C19 0.1(16) . . . . ?
P1 C15 C20 C19 177.6(9) . . . . ?
C18 C19 C20 C15 -1.8(19) . . . . ?
C27 P1 C21 C22 -92.3(8) . . . . ?
C21' P1 C21 C22 -124(14) . . . . ?
C15 P1 C21 C22 14.8(9) . . . . ?
Pt1 P1 C21 C22 142.9(7) . . . . ?
C27 P1 C21 C26 83.0(7) . . . . ?
C21' P1 C21 C26 51(14) . . . . ?
C15 P1 C21 C26 -170.0(7) . . . . ?
Pt1 P1 C21 C26 -41.9(8) . . . . ?
C26 C21 C22 C23 0.0 . . . . ?
P1 C21 C22 C23 175.1(10) . . . . ?
C21 C22 C23 C24 0.0 . . . . ?
C22 C23 C24 C25 0.0 . . . . ?
C23 C24 C25 C26 0.0 . . . . ?
C24 C25 C26 C21 0.0 . . . . ?
C22 C21 C26 C25 0.0 . . . . ?
P1 C21 C26 C25 -175.3(9) . . . . ?
C21 P1 C21' C22' 35(14) . . . . ?
C27 P1 C21' C22' -113.51(11) . . . . ?
C15 P1 C21' C22' -6.5(3) . . . . ?
Pt1 P1 C21' C22' 122.58(8) . . . . ?
C21 P1 C21' C26' -141(14) . . . . ?
C27 P1 C21' C26' 71.22(14) . . . . ?
C15 P1 C21' C26' 178.2(3) . . . . ?
Pt1 P1 C21' C26' -52.69(12) . . . . ?
C26' C21' C22' C23' 0.0 . . . . ?
P1 C21' C22' C23' -175.17(10) . . . . ?
C21' C22' C23' C24' 0.0 . . . . ?
C22' C23' C24' C25' 0.0 . . . . ?
C23' C24' C25' C26' 0.0 . . . . ?
C24' C25' C26' C21' 0.0 . . . . ?
C22' C21' C26' C25' 0.0 . . . . ?
P1 C21' C26' C25' 175.37(9) . . . . ?
C21 P1 C27 C28 4.6(4) . . . . ?
C21' P1 C27 C28 5.53(17) . . . . ?
C15 P1 C27 C28 -103.7(3) . . . . ?
Pt1 P1 C27 C28 128.55(8) . . . . ?
C21 P1 C27 C32 -177.1(4) . . . . ?
C21' P1 C27 C32 -176.22(7) . . . . ?
C15 P1 C27 C32 74.6(3) . . . . ?
Pt1 P1 C27 C32 -53.21(13) . . . . ?
C32 C27 C28 C29 -1.8 . . . . ?
P1 C27 C28 C29 176.40(11) . . . . ?
C27 C28 C29 C30 0.8 . . . . ?
C28 C29 C30 C31 -2.1 . . . . ?
C29 C30 C31 C32 4.4 . . . . ?
C30 C31 C32 C27 -5.3 . . . . ?
C28 C27 C32 C31 4.1 . . . . ?
P1 C27 C32 C31 -174.14(10) . . . . ?
C39 P2 C33 C34 77.43(11) . . . . ?
C45 P2 C33 C34 -176.75(6) . . . . ?
Ru3 P2 C33 C34 -44.55(12) . . . . ?
C39 P2 C33 C38 -104.56(10) . . . . ?
C45 P2 C33 C38 1.26(15) . . . . ?
Ru3 P2 C33 C38 133.46(7) . . . . ?
C38 C33 C34 C35 2.5 . . . . ?
P2 C33 C34 C35 -179.43(9) . . . . ?
C33 C34 C35 C36 -1.0 . . . . ?
C34 C35 C36 C37 -0.1 . . . . ?
C35 C36 C37 C38 -0.4 . . . . ?
C36 C37 C38 C33 1.9 . . . . ?
C34 C33 C38 C37 -2.9 . . . . ?
P2 C33 C38 C37 179.11(9) . . . . ?
C33 P2 C39 C44 176.85(5) . . . . ?
C45 P2 C39 C44 68.43(12) . . . . ?
Ru3 P2 C39 C44 -57.22(11) . . . . ?
C33 P2 C39 C40 -5.61(14) . . . . ?
C45 P2 C39 C40 -114.03(9) . . . . ?
Ru3 P2 C39 C40 120.32(7) . . . . ?
C44 C39 C40 C41 0.0 . . . . ?
P2 C39 C40 C41 -177.51(9) . . . . ?
C39 C40 C41 C42 -0.4 . . . . ?
C40 C41 C42 C43 0.1 . . . . ?
C41 C42 C43 C44 0.6 . . . . ?
C40 C39 C44 C43 0.6 . . . . ?
P2 C39 C44 C43 178.18(9) . . . . ?
C42 C43 C44 C39 -0.9 . . . . ?
C33 P2 C45 C50 115.10(9) . . . . ?
C39 P2 C45 C50 -137.63(7) . . . . ?
Ru3 P2 C45 C50 -16.65(14) . . . . ?
C33 P2 C45 C46 -62.63(13) . . . . ?
C39 P2 C45 C46 44.64(14) . . . . ?
Ru3 P2 C45 C46 165.62(6) . . . . ?
C50 C45 C46 C47 -1.2 . . . . ?
P2 C45 C46 C47 176.55(9) . . . . ?
C45 C46 C47 C48 -1.4 . . . . ?
C46 C47 C48 C49 3.2 . . . . ?
C47 C48 C49 C50 -2.5 . . . . ?
C46 C45 C50 C49 1.9 . . . . ?
P2 C45 C50 C49 -175.82(10) . . . . ?
C48 C49 C50 C45 -0.1 . . . . ?
C2 Ru1 C100 Ru4 11.4(9) . . . . ?
C1 Ru1 C100 Ru4 -100.2(4) . . . . ?
C3 Ru1 C100 Ru4 120.7(3) . . . . ?
C2' Ru1 C100 Ru4 4.8(8) . . . . ?
Ru5 Ru1 C100 Ru4 -90.10(9) . . . . ?
Ru3 Ru1 C100 Ru4 96.05(8) . . . . ?
Ru2 Ru1 C100 Ru4 -175.72(10) . . . . ?
C2 Ru1 C100 Ru3 -84.6(9) . . . . ?
C1 Ru1 C100 Ru3 163.7(4) . . . . ?
C3 Ru1 C100 Ru3 24.7(4) . . . . ?
C2' Ru1 C100 Ru3 -91.3(8) . . . . ?
Ru5 Ru1 C100 Ru3 173.85(14) . . . . ?
Ru4 Ru1 C100 Ru3 -96.05(8) . . . . ?
Ru2 Ru1 C100 Ru3 88.23(10) . . . . ?
C2 Ru1 C100 Pt1 36.8(14) . . . . ?
C1 Ru1 C100 Pt1 -74.9(11) . . . . ?
C3 Ru1 C100 Pt1 146.1(10) . . . . ?
C2' Ru1 C100 Pt1 30.1(13) . . . . ?
Ru5 Ru1 C100 Pt1 -64.7(10) . . . . ?
Ru4 Ru1 C100 Pt1 25.4(10) . . . . ?
Ru3 Ru1 C100 Pt1 121.4(11) . . . . ?
Ru2 Ru1 C100 Pt1 -150.4(11) . . . . ?
C2 Ru1 C100 Ru2 -172.9(9) . . . . ?
C1 Ru1 C100 Ru2 75.5(4) . . . . ?
C3 Ru1 C100 Ru2 -63.6(3) . . . . ?
C2' Ru1 C100 Ru2 -179.5(8) . . . . ?
Ru5 Ru1 C100 Ru2 85.62(7) . . . . ?
Ru4 Ru1 C100 Ru2 175.72(10) . . . . ?
Ru3 Ru1 C100 Ru2 -88.23(10) . . . . ?
C2 Ru1 C100 Ru5 101.5(9) . . . . ?
C1 Ru1 C100 Ru5 -10.1(4) . . . . ?
C3 Ru1 C100 Ru5 -149.2(3) . . . . ?
C2' Ru1 C100 Ru5 94.9(8) . . . . ?
Ru4 Ru1 C100 Ru5 90.10(9) . . . . ?
Ru3 Ru1 C100 Ru5 -173.85(14) . . . . ?
Ru2 Ru1 C100 Ru5 -85.62(7) . . . . ?
C10 Ru4 C100 Ru1 79.9(5) . . . . ?
C9 Ru4 C100 Ru1 -81.5(3) . . . . ?
C11 Ru4 C100 Ru1 179.2(2) . . . . ?
C2' Ru4 C100 Ru1 -3.6(6) . . . . ?
Pt1 Ru4 C100 Ru1 177.77(9) . . . . ?
Ru5 Ru4 C100 Ru1 85.90(7) . . . . ?
Ru3 Ru4 C100 Ru1 -90.59(8) . . . . ?
C10 Ru4 C100 Ru3 170.5(5) . . . . ?
C9 Ru4 C100 Ru3 9.1(4) . . . . ?
C11 Ru4 C100 Ru3 -90.2(2) . . . . ?
C2' Ru4 C100 Ru3 87.0(6) . . . . ?
Pt1 Ru4 C100 Ru3 -91.64(8) . . . . ?
Ru1 Ru4 C100 Ru3 90.59(8) . . . . ?
Ru5 Ru4 C100 Ru3 176.50(12) . . . . ?
C10 Ru4 C100 Pt1 -97.9(5) . . . . ?
C9 Ru4 C100 Pt1 100.7(3) . . . . ?
C11 Ru4 C100 Pt1 1.5(2) . . . . ?
C2' Ru4 C100 Pt1 178.6(6) . . . . ?
Ru1 Ru4 C100 Pt1 -177.77(9) . . . . ?
Ru5 Ru4 C100 Pt1 -91.87(7) . . . . ?
Ru3 Ru4 C100 Pt1 91.64(8) . . . . ?
C10 Ru4 C100 Ru2 -26.2(16) . . . . ?
C9 Ru4 C100 Ru2 172.4(14) . . . . ?
C11 Ru4 C100 Ru2 73.1(15) . . . . ?
C2' Ru4 C100 Ru2 -109.8(16) . . . . ?
Pt1 Ru4 C100 Ru2 71.6(14) . . . . ?
Ru1 Ru4 C100 Ru2 -106.1(15) . . . . ?
Ru5 Ru4 C100 Ru2 -20.2(14) . . . . ?
Ru3 Ru4 C100 Ru2 163.3(15) . . . . ?
C10 Ru4 C100 Ru5 -6.0(5) . . . . ?
C9 Ru4 C100 Ru5 -167.4(3) . . . . ?
C11 Ru4 C100 Ru5 93.3(2) . . . . ?
C2' Ru4 C100 Ru5 -89.5(6) . . . . ?
Pt1 Ru4 C100 Ru5 91.87(7) . . . . ?
Ru1 Ru4 C100 Ru5 -85.90(7) . . . . ?
Ru3 Ru4 C100 Ru5 -176.50(12) . . . . ?
C8 Ru3 C100 Ru1 -53.0(3) . . . . ?
C7 Ru3 C100 Ru1 -165.7(2) . . . . ?
P2 Ru3 C100 Ru1 79.43(13) . . . . ?
Ru2 Ru3 C100 Ru1 -90.85(9) . . . . ?
Pt1 Ru3 C100 Ru1 175.57(15) . . . . ?
Ru4 Ru3 C100 Ru1 90.43(11) . . . . ?
C8 Ru3 C100 Ru4 -143.4(3) . . . . ?
C7 Ru3 C100 Ru4 103.8(2) . . . . ?
P2 Ru3 C100 Ru4 -11.00(15) . . . . ?
Ru2 Ru3 C100 Ru4 178.72(12) . . . . ?
Ru1 Ru3 C100 Ru4 -90.43(11) . . . . ?
Pt1 Ru3 C100 Ru4 85.14(9) . . . . ?
C8 Ru3 C100 Pt1 131.4(3) . . . . ?
C7 Ru3 C100 Pt1 18.7(3) . . . . ?
P2 Ru3 C100 Pt1 -96.14(13) . . . . ?
Ru2 Ru3 C100 Pt1 93.58(10) . . . . ?
Ru1 Ru3 C100 Pt1 -175.57(15) . . . . ?
Ru4 Ru3 C100 Pt1 -85.14(9) . . . . ?
C8 Ru3 C100 Ru2 37.8(3) . . . . ?
C7 Ru3 C100 Ru2 -74.9(2) . . . . ?
P2 Ru3 C100 Ru2 170.28(8) . . . . ?
Ru1 Ru3 C100 Ru2 90.85(9) . . . . ?
Pt1 Ru3 C100 Ru2 -93.58(10) . . . . ?
Ru4 Ru3 C100 Ru2 -178.72(12) . . . . ?
C8 Ru3 C100 Ru5 6.9(11) . . . . ?
C7 Ru3 C100 Ru5 -105.8(11) . . . . ?
P2 Ru3 C100 Ru5 139.3(10) . . . . ?
Ru2 Ru3 C100 Ru5 -31.0(10) . . . . ?
Ru1 Ru3 C100 Ru5 59.9(10) . . . . ?
Pt1 Ru3 C100 Ru5 -124.5(11) . . . . ?
Ru4 Ru3 C100 Ru5 150.3(11) . . . . ?
C11 Pt1 C100 Ru1 -26.9(11) . . . . ?
P1 Pt1 C100 Ru1 148.0(10) . . . . ?
Ru4 Pt1 C100 Ru1 -25.5(10) . . . . ?
Ru3 Pt1 C100 Ru1 -121.3(11) . . . . ?
Ru5 Pt1 C100 Ru1 64.5(10) . . . . ?
Ru2 Pt1 C100 Ru1 150.3(11) . . . . ?
C11 Pt1 C100 Ru4 -1.5(2) . . . . ?
P1 Pt1 C100 Ru4 173.5(3) . . . . ?
Ru3 Pt1 C100 Ru4 -95.88(8) . . . . ?
Ru5 Pt1 C100 Ru4 89.96(10) . . . . ?
Ru2 Pt1 C100 Ru4 175.76(9) . . . . ?
C11 Pt1 C100 Ru3 94.4(2) . . . . ?
P1 Pt1 C100 Ru3 -90.6(3) . . . . ?
Ru4 Pt1 C100 Ru3 95.88(8) . . . . ?
Ru5 Pt1 C100 Ru3 -174.16(15) . . . . ?
Ru2 Pt1 C100 Ru3 -88.36(10) . . . . ?
C11 Pt1 C100 Ru2 -177.2(2) . . . . ?
P1 Pt1 C100 Ru2 -2.3(3) . . . . ?
Ru4 Pt1 C100 Ru2 -175.76(9) . . . . ?
Ru3 Pt1 C100 Ru2 88.36(10) . . . . ?
Ru5 Pt1 C100 Ru2 -85.80(8) . . . . ?
C11 Pt1 C100 Ru5 -91.4(2) . . . . ?
P1 Pt1 C100 Ru5 83.5(3) . . . . ?
Ru4 Pt1 C100 Ru5 -89.96(10) . . . . ?
Ru3 Pt1 C100 Ru5 174.16(15) . . . . ?
Ru2 Pt1 C100 Ru5 85.80(8) . . . . ?
C5 Ru2 C100 Ru1 6.2(8) . . . . ?
C4 Ru2 C100 Ru1 -118.1(3) . . . . ?
C6 Ru2 C100 Ru1 112.7(8) . . . . ?
C5' Ru2 C100 Ru1 -2.3(6) . . . . ?
C6' Ru2 C100 Ru1 129.9(6) . . . . ?
Ru5 Ru2 C100 Ru1 -85.82(7) . . . . ?
Ru3 Ru2 C100 Ru1 90.52(8) . . . . ?
Pt1 Ru2 C100 Ru1 -177.43(10) . . . . ?
C5 Ru2 C100 Ru4 112.3(16) . . . . ?
C4 Ru2 C100 Ru4 -12.0(15) . . . . ?
C6 Ru2 C100 Ru4 -141.2(16) . . . . ?
C5' Ru2 C100 Ru4 103.8(16) . . . . ?
C6' Ru2 C100 Ru4 -123.9(16) . . . . ?
Ru5 Ru2 C100 Ru4 20.3(14) . . . . ?
Ru3 Ru2 C100 Ru4 -163.3(15) . . . . ?
Ru1 Ru2 C100 Ru4 106.1(15) . . . . ?
Pt1 Ru2 C100 Ru4 -71.3(14) . . . . ?
C5 Ru2 C100 Ru3 -84.3(8) . . . . ?
C4 Ru2 C100 Ru3 151.3(3) . . . . ?
C6 Ru2 C100 Ru3 22.1(8) . . . . ?
C5' Ru2 C100 Ru3 -92.8(6) . . . . ?
C6' Ru2 C100 Ru3 39.4(6) . . . . ?
Ru5 Ru2 C100 Ru3 -176.35(11) . . . . ?
Ru1 Ru2 C100 Ru3 -90.52(8) . . . . ?
Pt1 Ru2 C100 Ru3 92.05(7) . . . . ?
C5 Ru2 C100 Pt1 -176.4(8) . . . . ?
C4 Ru2 C100 Pt1 59.3(3) . . . . ?
C6 Ru2 C100 Pt1 -69.9(8) . . . . ?
C5' Ru2 C100 Pt1 175.1(6) . . . . ?
C6' Ru2 C100 Pt1 -52.6(6) . . . . ?
Ru5 Ru2 C100 Pt1 91.61(8) . . . . ?
Ru3 Ru2 C100 Pt1 -92.05(7) . . . . ?
Ru1 Ru2 C100 Pt1 177.43(10) . . . . ?
C5 Ru2 C100 Ru5 92.0(8) . . . . ?
C4 Ru2 C100 Ru5 -32.3(3) . . . . ?
C6 Ru2 C100 Ru5 -161.5(8) . . . . ?
C5' Ru2 C100 Ru5 83.5(6) . . . . ?
C6' Ru2 C100 Ru5 -144.2(6) . . . . ?
Ru3 Ru2 C100 Ru5 176.35(11) . . . . ?
Ru1 Ru2 C100 Ru5 85.82(7) . . . . ?
Pt1 Ru2 C100 Ru5 -91.61(8) . . . . ?
C12' Ru5 C100 Ru1 -62.7(9) . . . . ?
C13 Ru5 C100 Ru1 58.3(4) . . . . ?
C14 Ru5 C100 Ru1 170.4(3) . . . . ?
C12 Ru5 C100 Ru1 -81.2(7) . . . . ?
Ru2 Ru5 C100 Ru1 91.18(8) . . . . ?
Ru4 Ru5 C100 Ru1 -90.36(10) . . . . ?
Pt1 Ru5 C100 Ru1 -175.31(15) . . . . ?
C12' Ru5 C100 Ru4 27.7(9) . . . . ?
C13 Ru5 C100 Ru4 148.6(4) . . . . ?
C14 Ru5 C100 Ru4 -99.2(3) . . . . ?
C12 Ru5 C100 Ru4 9.2(7) . . . . ?
Ru1 Ru5 C100 Ru4 90.36(10) . . . . ?
Ru2 Ru5 C100 Ru4 -178.45(11) . . . . ?
Pt1 Ru5 C100 Ru4 -84.94(9) . . . . ?
C12' Ru5 C100 Ru3 -122.8(14) . . . . ?
C13 Ru5 C100 Ru3 -1.9(12) . . . . ?
C14 Ru5 C100 Ru3 110.3(11) . . . . ?
C12 Ru5 C100 Ru3 -141.3(12) . . . . ?
Ru1 Ru5 C100 Ru3 -60.1(10) . . . . ?
Ru2 Ru5 C100 Ru3 31.0(10) . . . . ?
Ru4 Ru5 C100 Ru3 -150.5(11) . . . . ?
Pt1 Ru5 C100 Ru3 124.5(11) . . . . ?
C12' Ru5 C100 Pt1 112.6(9) . . . . ?
C13 Ru5 C100 Pt1 -126.4(4) . . . . ?
C14 Ru5 C100 Pt1 -14.3(3) . . . . ?
C12 Ru5 C100 Pt1 94.1(7) . . . . ?
Ru1 Ru5 C100 Pt1 175.31(15) . . . . ?
Ru2 Ru5 C100 Pt1 -93.51(10) . . . . ?
Ru4 Ru5 C100 Pt1 84.94(9) . . . . ?
C12' Ru5 C100 Ru2 -153.9(9) . . . . ?
C13 Ru5 C100 Ru2 -32.9(4) . . . . ?
C14 Ru5 C100 Ru2 79.2(3) . . . . ?
C12 Ru5 C100 Ru2 -172.4(7) . . . . ?
Ru1 Ru5 C100 Ru2 -91.18(8) . . . . ?
Ru4 Ru5 C100 Ru2 178.45(11) . . . . ?
Pt1 Ru5 C100 Ru2 93.51(10) . . . . ?
C73' O70 C71 C72 -102(2) . . . . ?
C73 O70 C71 C72 174(3) . . . . ?
C71 O70 C73 C74 177(2) . . . . ?
C73' O70 C73 C74 61(3) . . . . ?
C71 O70 C73' C74' -141.5(15) . . . . ?
C73 O70 C73' C74' -33(2) . . . . ?
C63 O60 C61 C62 98(3) . . . . ?
C61 O60 C63 C64 148(3) . . . . ?
C63' O60' C61' C62' -164.8(18) . . . . ?
C61' O60' C63' C64' 113(3) . . . . ?
